data_7062412
loop_
_publ_author_name
'Balashova, Tatyana V.'
'Arsenyev, Maxim V.'
'Polyakova, Svetlana K.'
'Ilichev, Vasily A.'
'Rumyantcev, Roman V.'
'Fukin, Georgy K.'
'Yablonskiy, Artem N.'
'Bochkarev, Mikhail N.'

_publ_section_title
;
 New NIR-luminescent lanthanide complexes with tridentate
 oxybenzophenanthroline ligands
;
_journal_issue 19
_journal_name_full 'New Journal of Chemistry'
_journal_page_first 9164
_journal_page_last 9173
_journal_paper_doi 10.1039/D3NJ00625E
_journal_volume 47
_journal_year 2023
_chemical_formula_moiety 'C72 H75 N6 O3 Sm, 2.46(C4 H10 O)'
_chemical_formula_sum 'C81.85 H99.62 N6 O5.46 Sm'
_chemical_formula_weight 1405.24
_space_group_crystal_system triclinic
_space_group_IT_number 2
_space_group_name_Hall '-P 1'
_space_group_name_H-M_alt 'P -1'
_atom_sites_solution_hydrogens geom
_atom_sites_solution_primary dual
_atom_sites_solution_secondary difmap
_audit_creation_method SHELXL-2018/3
_audit_update_record
;
2023-03-30 deposited with the CCDC.	2023-04-11 downloaded from the CCDC.
;
_cell_angle_alpha 88.894(2)
_cell_angle_beta 79.094(2)
_cell_angle_gamma 78.431(2)
_cell_formula_units_Z 4
_cell_length_a 13.8345(8)
_cell_length_b 19.0764(10)
_cell_length_c 28.7125(16)
_cell_measurement_reflns_used 9850
_cell_measurement_temperature 100(2)
_cell_measurement_theta_max 30.47
_cell_measurement_theta_min 2.90
_cell_volume 7288.2(7)
_computing_cell_refinement 'Bruker SAINT'
_computing_data_collection 'Bruker APEX4'
_computing_data_reduction 'Bruker SAINT'
_computing_molecular_graphics 'Mercury 2022.3.0'
_computing_publication_material 'Mercury 2022.3.0'
_computing_structure_refinement 'SHELXL-2018/3 (Sheldrick, 2018)'
_computing_structure_solution 'SHELXT 2018/2 (Sheldrick, 2018)'
_diffrn_ambient_temperature 100(2)
_diffrn_measured_fraction_theta_full 0.997
_diffrn_measured_fraction_theta_max 0.977
_diffrn_measurement_device_type 'Bruker D8 Quest CMOS'
_diffrn_measurement_method '\w and \f scans'
_diffrn_radiation_type MoK\a
_diffrn_radiation_wavelength 0.71073
_diffrn_reflns_av_R_equivalents 0.0658
_diffrn_reflns_av_unetI/netI 0.0533
_diffrn_reflns_Laue_measured_fraction_full 0.997
_diffrn_reflns_Laue_measured_fraction_max 0.977
_diffrn_reflns_limit_h_max 19
_diffrn_reflns_limit_h_min -19
_diffrn_reflns_limit_k_max 27
_diffrn_reflns_limit_k_min -27
_diffrn_reflns_limit_l_max 41
_diffrn_reflns_limit_l_min -41
_diffrn_reflns_number 320212
_diffrn_reflns_point_group_measured_fraction_full 0.997
_diffrn_reflns_point_group_measured_fraction_max 0.977
_diffrn_reflns_theta_full 25.242
_diffrn_reflns_theta_max 30.595
_diffrn_reflns_theta_min 2.274
_diffrn_source 'microfocus sealed tube'
_exptl_absorpt_coefficient_mu 0.862
_exptl_absorpt_correction_T_max 0.8497
_exptl_absorpt_correction_T_min 0.5817
_exptl_absorpt_correction_type multi-scan
_exptl_absorpt_process_details 'SADABS 2016/2'
_exptl_crystal_colour black
_exptl_crystal_density_diffrn 1.281
_exptl_crystal_description plate
_exptl_crystal_F_000 2954
_exptl_crystal_size_max 0.330
_exptl_crystal_size_mid 0.280
_exptl_crystal_size_min 0.160
_refine_diff_density_max 1.974
_refine_diff_density_min -2.854
_refine_diff_density_rms 0.132
_refine_ls_extinction_method none
_refine_ls_goodness_of_fit_ref 1.053
_refine_ls_hydrogen_treatment constr
_refine_ls_matrix_type full
_refine_ls_number_parameters 1515
_refine_ls_number_reflns 43817
_refine_ls_number_restraints 0
_refine_ls_restrained_S_all 1.053
_refine_ls_R_factor_all 0.0862
_refine_ls_R_factor_gt 0.0595
_refine_ls_shift/su_max 0.002
_refine_ls_shift/su_mean 0.000
_refine_ls_structure_factor_coef Fsqd
_refine_ls_weighting_details 'w=1/[\s^2^(Fo^2^)+39.1769P] where P=(Fo^2^+2Fc^2^)/3'
_refine_ls_weighting_scheme calc
_refine_ls_wR_factor_gt 0.1143
_refine_ls_wR_factor_ref 0.1248
_reflns_Friedel_coverage 0.000
_reflns_number_gt 33422
_reflns_number_total 43817
_reflns_threshold_expression 'I > 2\s(I)'
_cod_data_source_file d3nj00625e2.cif
_cod_data_source_block sm(onn)3
_cod_depositor_comments 'Adding full bibliography for 7062410--7062413.cif.'
_cod_database_code 7062412
_shelx_shelxl_version_number 2018/3
_shelx_space_group_comment
;
The symmetry employed for this shelxl refinement is uniquely defined
by the following loop, which should always be used as a source of
symmetry information in preference to the above space-group names.
They are only intended as comments.
;
_shelx_estimated_absorpt_t_min 0.764
_shelx_estimated_absorpt_t_max 0.874

loop_
_space_group_symop_operation_xyz
'x, y, z'
'-x, -y, -z'

loop_
_atom_site_label
_atom_site_type_symbol
_atom_site_fract_x
_atom_site_fract_y
_atom_site_fract_z
_atom_site_U_iso_or_equiv
_atom_site_adp_type
_atom_site_occupancy
_atom_site_site_symmetry_order
_atom_site_calc_flag
_atom_site_refinement_flags_posn
_atom_site_refinement_flags_adp
_atom_site_refinement_flags_occupancy
_atom_site_disorder_assembly
_atom_site_disorder_group
Sm1A Sm 0.54666(2) 0.73891(2) 0.94308(2) 0.01580(4) Uani 1 1 d . . . . .
O1A O 0.71159(19) 0.74388(14) 0.90841(10) 0.0242(6) Uani 1 1 d . . . . .
O2A O 0.49658(19) 0.70687(12) 0.87518(9) 0.0186(5) Uani 1 1 d . . . . .
O3A O 0.37613(18) 0.79348(13) 0.95812(9) 0.0190(5) Uani 1 1 d . . . . .
N1A N 0.6613(2) 0.61937(15) 0.91234(11) 0.0198(6) Uani 1 1 d . . . . .
N2A N 0.4742(2) 0.62048(15) 0.96294(11) 0.0202(6) Uani 1 1 d . . . . .
N3A N 0.5125(2) 0.83944(14) 0.88545(10) 0.0163(5) Uani 1 1 d . . . . .
N4A N 0.5852(2) 0.86529(15) 0.96389(11) 0.0194(6) Uani 1 1 d . . . . .
N5A N 0.4532(2) 0.76278(14) 1.03337(10) 0.0153(5) Uani 1 1 d . . . . .
N6A N 0.6496(2) 0.69662(16) 1.01539(11) 0.0213(6) Uani 1 1 d . . . . .
C1A C 0.7795(3) 0.69115(19) 0.88679(13) 0.0206(7) Uani 1 1 d . . . . .
C2A C 0.8757(3) 0.6975(2) 0.86306(14) 0.0247(8) Uani 1 1 d . . . . .
C3A C 0.9407(3) 0.6352(2) 0.84113(15) 0.0301(9) Uani 1 1 d . . . . .
H3AA H 1.005688 0.640660 0.825517 0.036 Uiso 1 1 calc R U . . .
C4A C 0.9204(3) 0.5675(2) 0.83992(14) 0.0286(9) Uani 1 1 d . . . . .
C5A C 0.8219(3) 0.5594(2) 0.86382(13) 0.0236(8) Uani 1 1 d . . . . .
C6A C 0.7819(3) 0.4970(2) 0.86582(14) 0.0282(9) Uani 1 1 d . . . . .
H6AA H 0.822495 0.454609 0.850354 0.034 Uiso 1 1 calc R U . . .
C7A C 0.6852(3) 0.49501(19) 0.88961(13) 0.0247(8) Uani 1 1 d . . . . .
C8A C 0.6411(4) 0.43311(19) 0.89068(14) 0.0294(9) Uani 1 1 d . . . . .
H8AA H 0.679725 0.390073 0.875341 0.035 Uiso 1 1 calc R U . . .
C9A C 0.5458(4) 0.4347(2) 0.91302(14) 0.0304(9) Uani 1 1 d . . . . .
H9AA H 0.517901 0.393220 0.912123 0.037 Uiso 1 1 calc R U . . .
C10A C 0.4854(3) 0.49750(19) 0.93811(13) 0.0242(8) Uani 1 1 d . . . . .
C11A C 0.3869(3) 0.5005(2) 0.96274(14) 0.0273(8) Uani 1 1 d . . . . .
H11A H 0.356768 0.459953 0.962816 0.033 Uiso 1 1 calc R U . . .
C12A C 0.3342(3) 0.5619(2) 0.98669(14) 0.0265(8) Uani 1 1 d . . . . .
H12A H 0.267509 0.564564 1.003611 0.032 Uiso 1 1 calc R U . . .
C13A C 0.3814(3) 0.62121(19) 0.98561(13) 0.0227(7) Uani 1 1 d . . . . .
H13A H 0.344529 0.663880 1.002031 0.027 Uiso 1 1 calc R U . . .
C14A C 0.5259(3) 0.55965(18) 0.93912(13) 0.0209(7) Uani 1 1 d . . . . .
C15A C 0.6267(3) 0.55895(18) 0.91348(13) 0.0211(7) Uani 1 1 d . . . . .
C16A C 0.7544(3) 0.62101(19) 0.88778(13) 0.0199(7) Uani 1 1 d . . . . .
C17A C 0.9065(3) 0.7705(2) 0.86035(16) 0.0301(9) Uani 1 1 d . . . . .
C18A C 0.8991(3) 0.7998(3) 0.91078(17) 0.0416(12) Uani 1 1 d . . . . .
H18A H 0.943655 0.766250 0.927460 0.062 Uiso 1 1 calc R U . . .
H18B H 0.829666 0.805310 0.928075 0.062 Uiso 1 1 calc R U . . .
H18C H 0.919139 0.846313 0.908894 0.062 Uiso 1 1 calc R U . . .
C19A C 0.8364(3) 0.8230(2) 0.83380(19) 0.0401(11) Uani 1 1 d . . . . .
H19A H 0.844108 0.805494 0.801181 0.060 Uiso 1 1 calc R U . . .
H19B H 0.854007 0.870331 0.833341 0.060 Uiso 1 1 calc R U . . .
H19C H 0.766508 0.826601 0.850038 0.060 Uiso 1 1 calc R U . . .
C20A C 1.0147(3) 0.7668(3) 0.83354(18) 0.0407(11) Uani 1 1 d . . . . .
H20A H 1.061282 0.734172 0.849752 0.061 Uiso 1 1 calc R U . . .
H20B H 1.030653 0.814601 0.832732 0.061 Uiso 1 1 calc R U . . .
H20C H 1.021099 0.749119 0.801048 0.061 Uiso 1 1 calc R U . . .
C21A C 0.9983(3) 0.5052(3) 0.81325(18) 0.0415(12) Uani 1 1 d . . . . .
C22A C 0.9615(4) 0.4800(3) 0.77045(18) 0.0466(12) Uani 1 1 d . . . . .
H22A H 0.899001 0.462883 0.781442 0.070 Uiso 1 1 calc R U . . .
H22B H 1.012724 0.441022 0.753634 0.070 Uiso 1 1 calc R U . . .
H22C H 0.949390 0.519962 0.748951 0.070 Uiso 1 1 calc R U . . .
C23A C 1.0240(4) 0.4421(3) 0.8458(2) 0.0628(18) Uani 1 1 d . . . . .
H23A H 0.963239 0.423566 0.858298 0.094 Uiso 1 1 calc R U . . .
H23B H 1.050228 0.458380 0.872195 0.094 Uiso 1 1 calc R U . . .
H23C H 1.074808 0.404197 0.827710 0.094 Uiso 1 1 calc R U . . .
C24A C 1.0981(4) 0.5287(3) 0.7928(3) 0.069(2) Uani 1 1 d . . . . .
H24A H 1.146449 0.488041 0.776341 0.103 Uiso 1 1 calc R U . . .
H24B H 1.125170 0.545673 0.818703 0.103 Uiso 1 1 calc R U . . .
H24C H 1.085975 0.567486 0.770416 0.103 Uiso 1 1 calc R U . . .
C25A C 0.4505(3) 0.75337(17) 0.84860(12) 0.0162(6) Uani 1 1 d . . . . .
C26A C 0.3890(3) 0.73819(18) 0.81846(12) 0.0173(6) Uani 1 1 d . . . . .
C27A C 0.3436(3) 0.79541(18) 0.79241(12) 0.0185(7) Uani 1 1 d . . . . .
H27A H 0.299906 0.784236 0.773081 0.022 Uiso 1 1 calc R U . . .
C28A C 0.3560(3) 0.86564(19) 0.79204(12) 0.0191(7) Uani 1 1 d . . . . .
C29A C 0.4194(3) 0.88252(18) 0.82278(12) 0.0194(7) Uani 1 1 d . . . . .
C30A C 0.4441(3) 0.94995(19) 0.82788(13) 0.0228(7) Uani 1 1 d . . . . .
H30A H 0.423779 0.987467 0.807407 0.027 Uiso 1 1 calc R U . . .
C31A C 0.4972(3) 0.96252(19) 0.86207(14) 0.0229(7) Uani 1 1 d . . . . .
C32A C 0.5222(3) 1.0307(2) 0.86934(15) 0.0310(9) Uani 1 1 d . . . . .
H32A H 0.505470 1.068906 0.848692 0.037 Uiso 1 1 calc R U . . .
C33A C 0.5689(3) 1.0413(2) 0.90495(16) 0.0321(9) Uani 1 1 d . . . . .
H33A H 0.585770 1.086516 0.908405 0.039 Uiso 1 1 calc R U . . .
C34A C 0.5940(3) 0.98600(19) 0.93785(14) 0.0251(8) Uani 1 1 d . . . . .
C35A C 0.6380(3) 0.9966(2) 0.97659(15) 0.0312(9) Uani 1 1 d . . . . .
H35A H 0.656509 1.041008 0.981074 0.037 Uiso 1 1 calc R U . . .
C36A C 0.6541(3) 0.9427(2) 1.00780(16) 0.0328(9) Uani 1 1 d . . . . .
H36A H 0.684027 0.949020 1.034174 0.039 Uiso 1 1 calc R U . . .
C37A C 0.6259(3) 0.87795(19) 1.00050(14) 0.0247(8) Uani 1 1 d . . . . .
H37A H 0.636286 0.841142 1.022840 0.030 Uiso 1 1 calc R U . . .
C38A C 0.5706(3) 0.91862(18) 0.93249(13) 0.0199(7) Uani 1 1 d . . . . .
C39A C 0.5266(3) 0.90541(18) 0.89227(13) 0.0182(7) Uani 1 1 d . . . . .
C40A C 0.4613(3) 0.82724(18) 0.85163(12) 0.0168(6) Uani 1 1 d . . . . .
C41A C 0.3690(3) 0.66232(18) 0.81480(12) 0.0190(7) Uani 1 1 d . . . . .
C42A C 0.3011(3) 0.6553(2) 0.77942(14) 0.0254(8) Uani 1 1 d . . . . .
H42A H 0.332831 0.667684 0.747694 0.038 Uiso 1 1 calc R U . . .
H42B H 0.236014 0.687788 0.789054 0.038 Uiso 1 1 calc R U . . .
H42C H 0.291096 0.605917 0.778903 0.038 Uiso 1 1 calc R U . . .
C43A C 0.3182(3) 0.6398(2) 0.86349(14) 0.0255(8) Uani 1 1 d . . . . .
H43A H 0.359515 0.644360 0.887035 0.038 Uiso 1 1 calc R U . . .
H43B H 0.310908 0.589902 0.861581 0.038 Uiso 1 1 calc R U . . .
H43C H 0.251723 0.670640 0.872903 0.038 Uiso 1 1 calc R U . . .
C44A C 0.4693(3) 0.6096(2) 0.79815(16) 0.0294(9) Uani 1 1 d . . . . .
H44A H 0.514380 0.611741 0.820414 0.044 Uiso 1 1 calc R U . . .
H44B H 0.500535 0.622691 0.766492 0.044 Uiso 1 1 calc R U . . .
H44C H 0.456926 0.560957 0.796946 0.044 Uiso 1 1 calc R U . . .
C45A C 0.3008(3) 0.92277(19) 0.76269(13) 0.0229(7) Uani 1 1 d . . . . .
C46A C 0.3756(3) 0.9525(2) 0.72465(14) 0.0309(9) Uani 1 1 d . . . . .
H46A H 0.422004 0.972490 0.739934 0.046 Uiso 1 1 calc R U . . .
H46B H 0.338756 0.990150 0.707260 0.046 Uiso 1 1 calc R U . . .
H46C H 0.413740 0.913867 0.702532 0.046 Uiso 1 1 calc R U . . .
C47A C 0.2307(3) 0.9824(2) 0.79538(14) 0.0289(9) Uani 1 1 d . . . . .
H47A H 0.270045 1.003656 0.814201 0.043 Uiso 1 1 calc R U . . .
H47B H 0.179549 0.962158 0.816649 0.043 Uiso 1 1 calc R U . . .
H47C H 0.197976 1.019347 0.776097 0.043 Uiso 1 1 calc R U . . .
C48A C 0.2317(3) 0.8912(2) 0.73590(15) 0.0296(9) Uani 1 1 d . . . . .
H48A H 0.272606 0.854079 0.713281 0.044 Uiso 1 1 calc R U . . .
H48B H 0.195013 0.929256 0.718771 0.044 Uiso 1 1 calc R U . . .
H48C H 0.183801 0.870162 0.758682 0.044 Uiso 1 1 calc R U . . .
C49A C 0.3170(3) 0.81436(17) 0.99779(12) 0.0166(6) Uani 1 1 d . . . . .
C50A C 0.2181(3) 0.85306(17) 1.00256(13) 0.0187(7) Uani 1 1 d . . . . .
C51A C 0.1640(3) 0.87365(19) 1.04863(13) 0.0229(7) Uani 1 1 d . . . . .
H51A H 0.097809 0.901022 1.050766 0.027 Uiso 1 1 calc R U . . .
C52A C 0.1966(3) 0.8584(2) 1.09095(13) 0.0236(7) Uani 1 1 d . . . . .
C53A C 0.2965(3) 0.81718(18) 1.08750(13) 0.0195(7) Uani 1 1 d . . . . .
C54A C 0.3460(3) 0.79393(18) 1.12538(13) 0.0204(7) Uani 1 1 d . . . . .
H54A H 0.310385 0.803644 1.157013 0.025 Uiso 1 1 calc R U . . .
C55A C 0.4451(3) 0.75729(18) 1.11780(13) 0.0203(7) Uani 1 1 d . . . . .
C56A C 0.4982(3) 0.7347(2) 1.15651(14) 0.0257(8) Uani 1 1 d . . . . .
H56A H 0.463761 0.743687 1.188390 0.031 Uiso 1 1 calc R U . . .
C57A C 0.5953(3) 0.7013(2) 1.14774(15) 0.0287(8) Uani 1 1 d . . . . .
H57A H 0.628388 0.687093 1.173549 0.034 Uiso 1 1 calc R U . . .
C58A C 0.6499(3) 0.6867(2) 1.10009(14) 0.0251(8) Uani 1 1 d . . . . .
C59A C 0.7520(3) 0.6525(3) 1.08976(16) 0.0362(10) Uani 1 1 d . . . . .
H59A H 0.787270 0.637201 1.114694 0.043 Uiso 1 1 calc R U . . .
C60A C 0.7994(3) 0.6418(3) 1.04377(17) 0.0403(11) Uani 1 1 d . . . . .
H60A H 0.868266 0.618996 1.036248 0.048 Uiso 1 1 calc R U . . .
C61A C 0.7460(3) 0.6645(2) 1.00748(16) 0.0313(9) Uani 1 1 d . . . . .
H61A H 0.780441 0.656536 0.975539 0.038 Uiso 1 1 calc R U . . .
C62A C 0.6021(3) 0.70782(18) 1.06142(13) 0.0202(7) Uani 1 1 d . . . . .
C63A C 0.4975(3) 0.74396(17) 1.07078(12) 0.0171(6) Uani 1 1 d . . . . .
C64A C 0.3558(2) 0.79760(17) 1.04100(12) 0.0156(6) Uani 1 1 d . . . . .
C65A C 0.1738(3) 0.87445(19) 0.95799(13) 0.0232(7) Uani 1 1 d . . . . .
C66A C 0.1811(3) 0.8092(2) 0.92670(15) 0.0284(9) Uani 1 1 d . . . . .
H66A H 0.142223 0.776169 0.944264 0.043 Uiso 1 1 calc R U . . .
H66B H 0.251581 0.784942 0.917610 0.043 Uiso 1 1 calc R U . . .
H66C H 0.154100 0.824443 0.898127 0.043 Uiso 1 1 calc R U . . .
C67A C 0.2340(4) 0.9266(2) 0.92945(17) 0.0416(12) Uani 1 1 d . . . . .
H67A H 0.221870 0.971665 0.947462 0.062 Uiso 1 1 calc R U . . .
H67B H 0.212221 0.936066 0.898967 0.062 Uiso 1 1 calc R U . . .
H67C H 0.305811 0.905194 0.923839 0.062 Uiso 1 1 calc R U . . .
C68A C 0.0636(4) 0.9120(3) 0.96944(17) 0.0461(14) Uani 1 1 d . . . . .
H68A H 0.057328 0.956789 0.986956 0.069 Uiso 1 1 calc R U . . .
H68B H 0.024387 0.880858 0.988848 0.069 Uiso 1 1 calc R U . . .
H68C H 0.038371 0.922497 0.939876 0.069 Uiso 1 1 calc R U . . .
C69A C 0.1290(3) 0.8856(3) 1.13850(15) 0.0360(10) Uani 1 1 d . . . . .
C70A C 0.1779(4) 0.9354(3) 1.16410(16) 0.0451(13) Uani 1 1 d . . . . .
H70A H 0.242622 0.909102 1.170263 0.068 Uiso 1 1 calc R U . . .
H70B H 0.133629 0.952481 1.194238 0.068 Uiso 1 1 calc R U . . .
H70C H 0.188688 0.976417 1.144090 0.068 Uiso 1 1 calc R U . . .
C71A C 0.0270(4) 0.9306(3) 1.13132(17) 0.0556(16) Uani 1 1 d . . . . .
H71A H 0.038120 0.973133 1.113080 0.083 Uiso 1 1 calc R U . . .
H71B H -0.015489 0.945300 1.162293 0.083 Uiso 1 1 calc R U . . .
H71C H -0.006475 0.901817 1.114034 0.083 Uiso 1 1 calc R U . . .
C72A C 0.1039(4) 0.8231(3) 1.16977(17) 0.0496(13) Uani 1 1 d . . . . .
H72A H 0.166240 0.792133 1.175229 0.074 Uiso 1 1 calc R U . . .
H72B H 0.066774 0.795357 1.153796 0.074 Uiso 1 1 calc R U . . .
H72C H 0.062572 0.841773 1.200237 0.074 Uiso 1 1 calc R U . . .
Sm1B Sm 0.50407(2) 0.74450(2) 0.45603(2) 0.01700(4) Uani 1 1 d . . . . .
O1B O 0.66994(19) 0.69906(13) 0.42145(10) 0.0238(5) Uani 1 1 d . . . . .
O2B O 0.4575(2) 0.79053(13) 0.38652(9) 0.0214(5) Uani 1 1 d . . . . .
O3B O 0.33718(19) 0.73082(14) 0.46967(9) 0.0211(5) Uani 1 1 d . . . . .
N1B N 0.6111(2) 0.83779(15) 0.42622(10) 0.0184(6) Uani 1 1 d . . . . .
N2B N 0.4194(2) 0.88232(16) 0.47401(11) 0.0216(6) Uani 1 1 d . . . . .
N3B N 0.4853(2) 0.65264(15) 0.39813(10) 0.0183(6) Uani 1 1 d . . . . .
N4B N 0.5632(2) 0.60601(15) 0.47652(11) 0.0194(6) Uani 1 1 d . . . . .
N5B N 0.4082(2) 0.74526(14) 0.54570(10) 0.0161(5) Uani 1 1 d . . . . .
N6B N 0.6050(2) 0.75478(15) 0.52857(11) 0.0186(6) Uani 1 1 d . . . . .
C1B C 0.7353(3) 0.73596(19) 0.40104(13) 0.0203(7) Uani 1 1 d . . . . .
C2B C 0.8336(3) 0.70588(19) 0.37908(13) 0.0212(7) Uani 1 1 d . . . . .
C3B C 0.8957(3) 0.7527(2) 0.35811(13) 0.0232(7) Uani 1 1 d . . . . .
H3BA H 0.962266 0.731174 0.343455 0.028 Uiso 1 1 calc R U . . .
C4B C 0.8701(3) 0.8262(2) 0.35657(13) 0.0219(7) Uani 1 1 d . . . . .
C5B C 0.7700(3) 0.8587(2) 0.37968(13) 0.0215(7) Uani 1 1 d . . . . .
C6B C 0.7264(3) 0.9325(2) 0.38268(13) 0.0244(8) Uani 1 1 d . . . . .
H6BA H 0.765420 0.965682 0.368419 0.029 Uiso 1 1 calc R U . . .
C7B C 0.6285(3) 0.95791(19) 0.40581(13) 0.0236(7) Uani 1 1 d . . . . .
C8B C 0.5812(3) 1.0328(2) 0.40884(14) 0.0294(9) Uani 1 1 d . . . . .
H8BA H 0.618092 1.066960 0.394315 0.035 Uiso 1 1 calc R U . . .
C9B C 0.4862(3) 1.0550(2) 0.43178(16) 0.0321(9) Uani 1 1 d . . . . .
H9BA H 0.457196 1.104656 0.433009 0.039 Uiso 1 1 calc R U . . .
C10B C 0.4274(3) 1.00569(19) 0.45446(14) 0.0258(8) Uani 1 1 d . . . . .
C11B C 0.3284(3) 1.0265(2) 0.47852(16) 0.0320(9) Uani 1 1 d . . . . .
H11B H 0.296897 1.075690 0.480492 0.038 Uiso 1 1 calc R U . . .
C12B C 0.2760(3) 0.9765(2) 0.49935(16) 0.0334(9) Uani 1 1 d . . . . .
H12B H 0.208409 0.990277 0.515677 0.040 Uiso 1 1 calc R U . . .
C13B C 0.3250(3) 0.9045(2) 0.49582(14) 0.0259(8) Uani 1 1 d . . . . .
H13B H 0.288682 0.869736 0.509840 0.031 Uiso 1 1 calc R U . . .
C14B C 0.4701(3) 0.93161(18) 0.45323(13) 0.0212(7) Uani 1 1 d . . . . .
C15B C 0.5726(3) 0.90791(19) 0.42806(13) 0.0208(7) Uani 1 1 d . . . . .
C16B C 0.7052(3) 0.81319(18) 0.40212(12) 0.0191(7) Uani 1 1 d . . . . .
C17B C 0.8698(3) 0.6241(2) 0.37871(15) 0.0271(8) Uani 1 1 d . . . . .
C18B C 0.9805(3) 0.6016(2) 0.35523(17) 0.0346(10) Uani 1 1 d . . . . .
H18D H 1.021769 0.623284 0.372686 0.052 Uiso 1 1 calc R U . . .
H18E H 0.989810 0.617722 0.322362 0.052 Uiso 1 1 calc R U . . .
H18F H 1.000668 0.549358 0.355587 0.052 Uiso 1 1 calc R U . . .
C19B C 0.8078(3) 0.5881(2) 0.35073(17) 0.0364(10) Uani 1 1 d . . . . .
H19D H 0.828485 0.535984 0.352090 0.055 Uiso 1 1 calc R U . . .
H19E H 0.819212 0.602912 0.317595 0.055 Uiso 1 1 calc R U . . .
H19F H 0.736288 0.602481 0.364691 0.055 Uiso 1 1 calc R U . . .
C20B C 0.8584(3) 0.5968(2) 0.42969(16) 0.0345(10) Uani 1 1 d . . . . .
H20D H 0.901549 0.617276 0.446755 0.052 Uiso 1 1 calc R U . . .
H20E H 0.878134 0.544491 0.429054 0.052 Uiso 1 1 calc R U . . .
H20F H 0.788220 0.611210 0.445822 0.052 Uiso 1 1 calc R U . . .
C21B C 0.9458(3) 0.8699(2) 0.33156(14) 0.0265(8) Uani 1 1 d . . . . .
C22B C 0.9688(3) 0.9214(2) 0.36666(17) 0.0356(10) Uani 1 1 d . . . . .
H22D H 1.019642 0.947031 0.350176 0.053 Uiso 1 1 calc R U . . .
H22E H 0.994132 0.894138 0.392629 0.053 Uiso 1 1 calc R U . . .
H22F H 0.907241 0.955916 0.379531 0.053 Uiso 1 1 calc R U . . .
C23B C 1.0467(3) 0.8218(2) 0.30914(16) 0.0338(10) Uani 1 1 d . . . . .
H23D H 1.092045 0.851517 0.292578 0.051 Uiso 1 1 calc R U . . .
H23E H 1.035189 0.787969 0.286513 0.051 Uiso 1 1 calc R U . . .
H23F H 1.077152 0.795245 0.334078 0.051 Uiso 1 1 calc R U . . .
C24B C 0.9066(3) 0.9117(2) 0.29008(15) 0.0327(9) Uani 1 1 d . . . . .
H24D H 0.954919 0.940406 0.275189 0.049 Uiso 1 1 calc R U . . .
H24E H 0.841769 0.943224 0.302120 0.049 Uiso 1 1 calc R U . . .
H24F H 0.898155 0.877873 0.266594 0.049 Uiso 1 1 calc R U . . .
C25B C 0.4256(3) 0.75462(18) 0.35674(12) 0.0172(6) Uani 1 1 d . . . . .
C26B C 0.3809(3) 0.78421(18) 0.31916(13) 0.0202(7) Uani 1 1 d . . . . .
C27B C 0.3452(3) 0.73798(19) 0.29132(12) 0.0204(7) Uani 1 1 d . . . . .
H27B H 0.311090 0.759680 0.267320 0.024 Uiso 1 1 calc R U . . .
C28B C 0.3548(3) 0.66467(18) 0.29540(12) 0.0203(7) Uani 1 1 d . . . . .
C29B C 0.4086(3) 0.63223(19) 0.33096(13) 0.0218(7) Uani 1 1 d . . . . .
C30B C 0.4388(3) 0.5584(2) 0.33774(14) 0.0287(9) Uani 1 1 d . . . . .
H30B H 0.421190 0.525542 0.317966 0.034 Uiso 1 1 calc R U . . .
C31B C 0.4933(3) 0.53216(19) 0.37233(13) 0.0259(8) Uani 1 1 d . . . . .
C32B C 0.5356(4) 0.4577(2) 0.37638(15) 0.0340(10) Uani 1 1 d . . . . .
H32B H 0.525318 0.423763 0.354964 0.041 Uiso 1 1 calc R U . . .
C33B C 0.5898(4) 0.4353(2) 0.41016(15) 0.0325(9) Uani 1 1 d . . . . .
H33B H 0.620691 0.386170 0.410808 0.039 Uiso 1 1 calc R U . . .
C34B C 0.6018(3) 0.48401(19) 0.44528(13) 0.0235(7) Uani 1 1 d . . . . .
C35B C 0.6524(3) 0.46143(19) 0.48278(14) 0.0264(8) Uani 1 1 d . . . . .
H35B H 0.683056 0.412562 0.485048 0.032 Uiso 1 1 calc R U . . .
C36B C 0.6570(3) 0.5105(2) 0.51587(15) 0.0269(8) Uani 1 1 d . . . . .
H36B H 0.691101 0.496358 0.541351 0.032 Uiso 1 1 calc R U . . .
C37B C 0.6107(3) 0.58194(19) 0.51162(14) 0.0237(7) Uani 1 1 d . . . . .
H37B H 0.613250 0.615336 0.535253 0.028 Uiso 1 1 calc R U . . .
C38B C 0.5603(3) 0.55740(19) 0.44313(13) 0.0215(7) Uani 1 1 d . . . . .
C39B C 0.5112(3) 0.58233(18) 0.40405(13) 0.0205(7) Uani 1 1 d . . . . .
C40B C 0.4391(3) 0.67784(18) 0.36197(12) 0.0180(6) Uani 1 1 d . . . . .
C41B C 0.3692(3) 0.86479(19) 0.30991(13) 0.0219(7) Uani 1 1 d . . . . .
C42B C 0.4731(3) 0.8854(2) 0.30196(16) 0.0304(9) Uani 1 1 d . . . . .
H42D H 0.514962 0.861611 0.272980 0.046 Uiso 1 1 calc R U . . .
H42E H 0.505407 0.870296 0.329087 0.046 Uiso 1 1 calc R U . . .
H42F H 0.465096 0.937377 0.298763 0.046 Uiso 1 1 calc R U . . .
C43B C 0.3244(3) 0.8867(2) 0.26548(14) 0.0279(8) Uani 1 1 d . . . . .
H43D H 0.367427 0.860023 0.237784 0.042 Uiso 1 1 calc R U . . .
H43E H 0.320267 0.938124 0.260613 0.042 Uiso 1 1 calc R U . . .
H43F H 0.256991 0.875914 0.269700 0.042 Uiso 1 1 calc R U . . .
C44B C 0.3000(3) 0.9073(2) 0.35275(14) 0.0289(8) Uani 1 1 d . . . . .
H44D H 0.328547 0.895169 0.381317 0.043 Uiso 1 1 calc R U . . .
H44E H 0.233397 0.895146 0.357132 0.043 Uiso 1 1 calc R U . . .
H44F H 0.294113 0.958683 0.347079 0.043 Uiso 1 1 calc R U . . .
C45B C 0.3077(3) 0.6212(2) 0.26441(14) 0.0265(8) Uani 1 1 d . . . . .
C46B C 0.2448(3) 0.6695(2) 0.23334(15) 0.0320(9) Uani 1 1 d . . . . .
H46D H 0.288487 0.694055 0.210694 0.048 Uiso 1 1 calc R U . . .
H46E H 0.193617 0.705043 0.253406 0.048 Uiso 1 1 calc R U . . .
H46F H 0.211916 0.640394 0.216009 0.048 Uiso 1 1 calc R U . . .
C47B C 0.3868(4) 0.5695(2) 0.23046(15) 0.0358(10) Uani 1 1 d . . . . .
H47D H 0.429881 0.596359 0.209315 0.054 Uiso 1 1 calc R U . . .
H47E H 0.353613 0.542891 0.211574 0.054 Uiso 1 1 calc R U . . .
H47F H 0.427871 0.535840 0.248670 0.054 Uiso 1 1 calc R U . . .
C48B C 0.2350(4) 0.5807(3) 0.29662(18) 0.0433(12) Uani 1 1 d . . . . .
H48D H 0.205070 0.552977 0.276872 0.065 Uiso 1 1 calc R U . . .
H48E H 0.181742 0.615150 0.316436 0.065 Uiso 1 1 calc R U . . .
H48F H 0.272180 0.548227 0.316952 0.065 Uiso 1 1 calc R U . . .
C49B C 0.2734(3) 0.73489(18) 0.50928(12) 0.0174(6) Uani 1 1 d . . . . .
C50B C 0.1716(3) 0.73364(19) 0.51338(13) 0.0202(7) Uani 1 1 d . . . . .
C51B C 0.1120(3) 0.7343(2) 0.55913(13) 0.0221(7) Uani 1 1 d . . . . .
H51B H 0.043491 0.731888 0.560795 0.027 Uiso 1 1 calc R U . . .
C52B C 0.1436(3) 0.7382(2) 0.60184(13) 0.0238(7) Uani 1 1 d . . . . .
C53B C 0.2472(3) 0.74211(18) 0.59890(12) 0.0191(7) Uani 1 1 d . . . . .
C54B C 0.2968(3) 0.7449(2) 0.63726(13) 0.0217(7) Uani 1 1 d . . . . .
H54B H 0.259953 0.744781 0.668726 0.026 Uiso 1 1 calc R U . . .
C55B C 0.3983(3) 0.74773(18) 0.63027(12) 0.0171(6) Uani 1 1 d . . . . .
C56B C 0.4511(3) 0.7483(2) 0.66907(13) 0.0227(7) Uani 1 1 d . . . . .
H56B H 0.415744 0.747897 0.700804 0.027 Uiso 1 1 calc R U . . .
C57B C 0.5503(3) 0.7495(2) 0.66071(13) 0.0240(8) Uani 1 1 d . . . . .
H57B H 0.583881 0.748601 0.686738 0.029 Uiso 1 1 calc R U . . .
C58B C 0.6060(3) 0.75201(18) 0.61321(13) 0.0199(7) Uani 1 1 d . . . . .
C59B C 0.7088(3) 0.7540(2) 0.60374(14) 0.0270(8) Uani 1 1 d . . . . .
H59B H 0.744504 0.753928 0.628937 0.032 Uiso 1 1 calc R U . . .
C60B C 0.7566(3) 0.7562(2) 0.55750(15) 0.0285(8) Uani 1 1 d . . . . .
H60B H 0.826079 0.757630 0.550277 0.034 Uiso 1 1 calc R U . . .
C61B C 0.7025(3) 0.75624(19) 0.52107(14) 0.0223(7) Uani 1 1 d . . . . .
H61B H 0.737072 0.757368 0.489251 0.027 Uiso 1 1 calc R U . . .
C62B C 0.5573(3) 0.75213(17) 0.57436(12) 0.0175(6) Uani 1 1 d . . . . .
C63B C 0.4516(3) 0.74891(18) 0.58289(12) 0.0176(7) Uani 1 1 d . . . . .
C64B C 0.3098(3) 0.74117(17) 0.55298(12) 0.0160(6) Uani 1 1 d . . . . .
C65B C 0.1292(3) 0.7293(2) 0.46806(14) 0.0283(8) Uani 1 1 d . . . . .
C66B C 0.1785(3) 0.6580(3) 0.44197(17) 0.0400(11) Uani 1 1 d . . . . .
H66D H 0.160648 0.618396 0.461796 0.060 Uiso 1 1 calc R U . . .
H66E H 0.251703 0.653369 0.435454 0.060 Uiso 1 1 calc R U . . .
H66F H 0.154807 0.656584 0.412003 0.060 Uiso 1 1 calc R U . . .
C67B C 0.0149(3) 0.7341(3) 0.47867(16) 0.0369(10) Uani 1 1 d . . . . .
H67D H -0.000883 0.693511 0.498002 0.055 Uiso 1 1 calc R U . . .
H67E H -0.009291 0.732901 0.448788 0.055 Uiso 1 1 calc R U . . .
H67F H -0.018125 0.778927 0.495966 0.055 Uiso 1 1 calc R U . . .
C68B C 0.1506(3) 0.7918(3) 0.43593(17) 0.0420(12) Uani 1 1 d . . . . .
H68D H 0.118491 0.837199 0.452709 0.063 Uiso 1 1 calc R U . . .
H68E H 0.123734 0.788986 0.406952 0.063 Uiso 1 1 calc R U . . .
H68F H 0.223336 0.789116 0.427605 0.063 Uiso 1 1 calc R U . . .
C69B C 0.0700(3) 0.7373(3) 0.64938(15) 0.0333(9) Uani 1 1 d . . . . .
C70B C 0.0570(3) 0.8065(3) 0.67840(16) 0.0431(12) Uani 1 1 d . . . . .
H70G H 0.032536 0.847665 0.659888 0.065 Uiso 1 1 calc R U . . .
H70H H 0.121804 0.810734 0.685937 0.065 Uiso 1 1 calc R U . . .
H70I H 0.008395 0.805105 0.707882 0.065 Uiso 1 1 calc R U . . .
C71B C 0.1039(4) 0.6708(3) 0.67808(17) 0.0463(13) Uani 1 1 d . . . . .
H71G H 0.108707 0.627472 0.659316 0.069 Uiso 1 1 calc R U . . .
H71H H 0.054910 0.670700 0.707567 0.069 Uiso 1 1 calc R U . . .
H71I H 0.169803 0.672031 0.685605 0.069 Uiso 1 1 calc R U . . .
C72B C -0.0367(3) 0.7329(3) 0.64159(17) 0.0447(13) Uani 1 1 d . . . . .
H72G H -0.033561 0.688382 0.624434 0.067 Uiso 1 1 calc R U . . .
H72H H -0.061994 0.773853 0.623031 0.067 Uiso 1 1 calc R U . . .
H72I H -0.081916 0.733867 0.672389 0.067 Uiso 1 1 calc R U . . .

loop_
_atom_site_aniso_label
_atom_site_aniso_U_11
_atom_site_aniso_U_22
_atom_site_aniso_U_33
_atom_site_aniso_U_23
_atom_site_aniso_U_13
_atom_site_aniso_U_12
Sm1A 0.01621(8) 0.01089(8) 0.02197(9) -0.00040(6) -0.00804(7) -0.00239(6)
O1A 0.0189(13) 0.0187(13) 0.0342(15) -0.0033(11) -0.0062(11) -0.0002(10)
O2A 0.0231(13) 0.0110(11) 0.0232(12) -0.0003(9) -0.0096(10) -0.0023(9)
O3A 0.0178(12) 0.0172(12) 0.0228(12) -0.0005(9) -0.0079(10) -0.0011(9)
N1A 0.0237(15) 0.0140(13) 0.0231(15) 0.0015(11) -0.0101(12) -0.0021(11)
N2A 0.0266(16) 0.0143(14) 0.0219(15) 0.0027(11) -0.0108(12) -0.0036(12)
N3A 0.0177(14) 0.0112(12) 0.0209(14) 0.0014(10) -0.0060(11) -0.0032(10)
N4A 0.0226(15) 0.0128(13) 0.0259(15) -0.0013(11) -0.0101(12) -0.0054(11)
N5A 0.0170(14) 0.0108(12) 0.0208(14) 0.0008(10) -0.0081(11) -0.0048(10)
N6A 0.0182(14) 0.0181(14) 0.0296(16) 0.0009(12) -0.0116(12) -0.0018(11)
C1A 0.0177(16) 0.0213(17) 0.0250(18) -0.0013(14) -0.0109(14) -0.0026(13)
C2A 0.0181(17) 0.032(2) 0.0256(19) -0.0044(15) -0.0106(14) -0.0016(15)
C3A 0.0171(18) 0.041(2) 0.032(2) -0.0082(18) -0.0092(15) -0.0012(16)
C4A 0.0215(19) 0.033(2) 0.030(2) -0.0081(16) -0.0109(15) 0.0037(16)
C5A 0.0250(19) 0.0212(17) 0.0238(18) -0.0035(14) -0.0130(15) 0.0054(14)
C6A 0.036(2) 0.0198(18) 0.0247(19) -0.0050(14) -0.0100(16) 0.0081(16)
C7A 0.036(2) 0.0156(16) 0.0220(18) -0.0001(13) -0.0094(16) -0.0008(15)
C8A 0.053(3) 0.0083(15) 0.0263(19) -0.0018(13) -0.0114(18) -0.0008(16)
C9A 0.055(3) 0.0125(16) 0.027(2) 0.0010(14) -0.0106(19) -0.0120(17)
C10A 0.040(2) 0.0139(16) 0.0224(18) 0.0019(13) -0.0119(16) -0.0076(15)
C11A 0.043(2) 0.0175(17) 0.0272(19) 0.0028(14) -0.0111(17) -0.0152(16)
C12A 0.031(2) 0.0249(19) 0.029(2) 0.0063(15) -0.0092(16) -0.0138(16)
C13A 0.0253(19) 0.0168(16) 0.0273(19) 0.0035(14) -0.0062(15) -0.0062(14)
C14A 0.031(2) 0.0107(15) 0.0225(17) 0.0020(13) -0.0104(15) -0.0032(13)
C15A 0.0303(19) 0.0141(15) 0.0206(17) 0.0005(13) -0.0117(14) -0.0016(14)
C16A 0.0213(17) 0.0174(16) 0.0223(17) -0.0010(13) -0.0118(14) 0.0007(13)
C17A 0.0188(18) 0.033(2) 0.041(2) -0.0059(18) -0.0077(16) -0.0084(16)
C18A 0.025(2) 0.055(3) 0.051(3) -0.021(2) -0.0072(19) -0.019(2)
C19A 0.030(2) 0.034(2) 0.060(3) 0.006(2) -0.009(2) -0.0145(19)
C20A 0.024(2) 0.051(3) 0.050(3) -0.008(2) -0.0046(19) -0.015(2)
C21A 0.026(2) 0.040(3) 0.054(3) -0.023(2) -0.009(2) 0.0069(19)
C22A 0.045(3) 0.048(3) 0.042(3) -0.022(2) -0.003(2) 0.000(2)
C23A 0.055(3) 0.043(3) 0.086(4) -0.024(3) -0.039(3) 0.028(3)
C24A 0.025(2) 0.067(4) 0.102(5) -0.046(4) 0.004(3) 0.006(2)
C25A 0.0168(16) 0.0127(15) 0.0195(16) -0.0016(12) -0.0035(12) -0.0034(12)
C26A 0.0183(16) 0.0175(16) 0.0157(15) -0.0007(12) -0.0029(12) -0.0031(13)
C27A 0.0178(16) 0.0191(16) 0.0207(16) -0.0016(13) -0.0068(13) -0.0051(13)
C28A 0.0211(17) 0.0190(16) 0.0178(16) -0.0004(13) -0.0071(13) -0.0019(13)
C29A 0.0238(18) 0.0149(15) 0.0208(17) 0.0000(13) -0.0064(14) -0.0050(13)
C30A 0.030(2) 0.0161(16) 0.0239(18) 0.0044(13) -0.0088(15) -0.0056(14)
C31A 0.0271(19) 0.0159(16) 0.0280(19) 0.0028(14) -0.0084(15) -0.0073(14)
C32A 0.044(2) 0.0171(18) 0.038(2) 0.0083(16) -0.0176(19) -0.0113(17)
C33A 0.049(3) 0.0141(17) 0.043(2) 0.0051(16) -0.019(2) -0.0177(17)
C34A 0.032(2) 0.0146(16) 0.034(2) 0.0018(14) -0.0130(16) -0.0109(15)
C35A 0.043(2) 0.0186(18) 0.042(2) 0.0001(16) -0.0185(19) -0.0178(17)
C36A 0.044(3) 0.025(2) 0.038(2) 0.0012(17) -0.024(2) -0.0143(18)
C37A 0.029(2) 0.0156(16) 0.036(2) -0.0008(14) -0.0181(16) -0.0079(14)
C38A 0.0182(17) 0.0153(16) 0.0283(18) -0.0012(13) -0.0097(14) -0.0030(13)
C39A 0.0178(16) 0.0136(15) 0.0243(17) 0.0003(13) -0.0052(13) -0.0043(12)
C40A 0.0158(15) 0.0151(15) 0.0197(16) -0.0018(12) -0.0030(12) -0.0039(12)
C41A 0.0206(17) 0.0162(16) 0.0221(17) -0.0015(13) -0.0070(13) -0.0052(13)
C42A 0.0271(19) 0.0223(18) 0.031(2) -0.0040(15) -0.0105(16) -0.0105(15)
C43A 0.030(2) 0.0189(17) 0.033(2) 0.0020(15) -0.0095(16) -0.0131(15)
C44A 0.0245(19) 0.0175(17) 0.046(2) -0.0120(16) -0.0080(17) -0.0003(15)
C45A 0.0279(19) 0.0175(16) 0.0251(18) 0.0018(14) -0.0125(15) -0.0023(14)
C46A 0.040(2) 0.030(2) 0.0248(19) 0.0092(16) -0.0118(17) -0.0071(18)
C47A 0.037(2) 0.0191(18) 0.030(2) 0.0012(15) -0.0155(17) 0.0044(16)
C48A 0.032(2) 0.028(2) 0.032(2) 0.0009(16) -0.0195(17) 0.0000(16)
C49A 0.0180(16) 0.0131(15) 0.0218(16) -0.0002(12) -0.0082(13) -0.0063(12)
C50A 0.0209(17) 0.0115(15) 0.0248(17) -0.0011(12) -0.0091(14) -0.0013(12)
C51A 0.0175(17) 0.0204(17) 0.0286(19) 0.0000(14) -0.0061(14) 0.0030(13)
C52A 0.0221(18) 0.0217(18) 0.0248(18) 0.0002(14) -0.0048(14) 0.0011(14)
C53A 0.0201(17) 0.0151(15) 0.0241(17) 0.0008(13) -0.0075(14) -0.0023(13)
C54A 0.0241(18) 0.0163(16) 0.0218(17) 0.0000(13) -0.0062(14) -0.0044(13)
C55A 0.0279(19) 0.0118(15) 0.0258(18) -0.0037(13) -0.0131(15) -0.0070(13)
C56A 0.036(2) 0.0209(18) 0.0234(18) 0.0014(14) -0.0141(16) -0.0058(16)
C57A 0.030(2) 0.030(2) 0.030(2) 0.0031(16) -0.0177(17) -0.0034(16)
C58A 0.0249(19) 0.0231(18) 0.032(2) 0.0037(15) -0.0149(16) -0.0065(15)
C59A 0.026(2) 0.045(3) 0.040(2) 0.005(2) -0.0210(19) 0.0019(18)
C60A 0.022(2) 0.053(3) 0.044(3) 0.003(2) -0.0166(19) 0.0059(19)
C61A 0.0231(19) 0.037(2) 0.033(2) -0.0003(17) -0.0110(16) 0.0012(17)
C62A 0.0210(17) 0.0138(15) 0.0300(19) -0.0001(13) -0.0134(14) -0.0052(13)
C63A 0.0199(16) 0.0107(14) 0.0244(17) 0.0020(12) -0.0113(13) -0.0055(12)
C64A 0.0163(15) 0.0100(14) 0.0226(16) -0.0004(12) -0.0082(13) -0.0034(12)
C65A 0.0237(18) 0.0192(17) 0.0271(19) -0.0030(14) -0.0131(15) 0.0026(14)
C66A 0.0227(19) 0.029(2) 0.036(2) -0.0090(17) -0.0161(16) -0.0002(15)
C67A 0.060(3) 0.033(2) 0.043(3) 0.014(2) -0.031(2) -0.016(2)
C68A 0.037(2) 0.054(3) 0.040(3) -0.020(2) -0.024(2) 0.026(2)
C69A 0.029(2) 0.047(3) 0.023(2) 0.0029(18) -0.0030(16) 0.0105(19)
C70A 0.053(3) 0.043(3) 0.029(2) -0.011(2) -0.010(2) 0.019(2)
C71A 0.037(3) 0.079(4) 0.031(2) -0.002(2) 0.000(2) 0.029(3)
C72A 0.033(3) 0.074(4) 0.034(3) 0.013(2) 0.002(2) 0.000(2)
Sm1B 0.01966(9) 0.01237(8) 0.01963(9) -0.00064(6) -0.00559(7) -0.00294(6)
O1B 0.0221(13) 0.0146(12) 0.0322(14) -0.0041(10) 0.0024(11) -0.0042(10)
O2B 0.0307(14) 0.0128(11) 0.0223(13) -0.0018(9) -0.0080(11) -0.0053(10)
O3B 0.0186(12) 0.0261(13) 0.0205(12) -0.0013(10) -0.0066(10) -0.0059(10)
N1B 0.0233(15) 0.0128(13) 0.0210(14) 0.0003(11) -0.0070(12) -0.0051(11)
N2B 0.0258(16) 0.0152(14) 0.0241(15) -0.0011(11) -0.0070(12) -0.0023(12)
N3B 0.0207(14) 0.0141(13) 0.0199(14) 0.0009(11) -0.0024(11) -0.0045(11)
N4B 0.0219(15) 0.0148(13) 0.0225(15) 0.0017(11) -0.0053(12) -0.0052(11)
N5B 0.0200(14) 0.0113(12) 0.0174(13) 0.0008(10) -0.0065(11) -0.0017(11)
N6B 0.0191(14) 0.0138(13) 0.0241(15) -0.0022(11) -0.0073(12) -0.0030(11)
C1B 0.0234(18) 0.0175(16) 0.0215(17) -0.0022(13) -0.0054(14) -0.0061(14)
C2B 0.0258(18) 0.0190(17) 0.0205(17) -0.0022(13) -0.0060(14) -0.0069(14)
C3B 0.0185(17) 0.0282(19) 0.0239(18) -0.0004(15) -0.0060(14) -0.0048(14)
C4B 0.0210(17) 0.0276(19) 0.0217(17) 0.0031(14) -0.0097(14) -0.0111(15)
C5B 0.0252(18) 0.0227(17) 0.0202(17) 0.0004(13) -0.0078(14) -0.0096(14)
C6B 0.031(2) 0.0222(18) 0.0239(18) 0.0034(14) -0.0077(15) -0.0122(15)
C7B 0.033(2) 0.0162(16) 0.0237(18) 0.0021(13) -0.0085(15) -0.0072(15)
C8B 0.044(2) 0.0178(18) 0.028(2) 0.0035(15) -0.0066(18) -0.0107(17)
C9B 0.043(3) 0.0132(17) 0.038(2) 0.0007(15) -0.0077(19) -0.0016(16)
C10B 0.035(2) 0.0127(16) 0.029(2) -0.0006(14) -0.0088(16) -0.0011(15)
C11B 0.039(2) 0.0128(17) 0.040(2) -0.0008(15) -0.0072(19) 0.0046(16)
C12B 0.032(2) 0.023(2) 0.042(2) -0.0011(17) -0.0049(18) 0.0002(17)
C13B 0.0261(19) 0.0198(18) 0.030(2) -0.0002(15) -0.0046(15) -0.0006(15)
C14B 0.0290(19) 0.0152(16) 0.0199(17) 0.0003(13) -0.0086(14) -0.0021(14)
C15B 0.0278(19) 0.0158(16) 0.0197(17) -0.0017(13) -0.0093(14) -0.0021(14)
C16B 0.0215(17) 0.0162(16) 0.0206(16) -0.0005(13) -0.0052(13) -0.0050(13)
C17B 0.0238(19) 0.0197(18) 0.036(2) -0.0051(15) -0.0023(16) -0.0034(15)
C18B 0.024(2) 0.029(2) 0.049(3) -0.0065(19) -0.0041(18) -0.0025(17)
C19B 0.033(2) 0.026(2) 0.050(3) -0.0170(19) -0.004(2) -0.0080(18)
C20B 0.035(2) 0.022(2) 0.043(3) 0.0046(17) -0.0031(19) -0.0044(17)
C21B 0.0245(19) 0.032(2) 0.0270(19) 0.0094(16) -0.0100(15) -0.0105(16)
C22B 0.035(2) 0.034(2) 0.046(3) 0.0125(19) -0.020(2) -0.0182(19)
C23B 0.0201(19) 0.043(3) 0.040(2) 0.015(2) -0.0070(17) -0.0117(18)
C24B 0.028(2) 0.041(2) 0.032(2) 0.0157(18) -0.0097(17) -0.0105(18)
C25B 0.0191(16) 0.0133(15) 0.0197(16) -0.0012(12) -0.0050(13) -0.0030(12)
C26B 0.0239(18) 0.0149(16) 0.0208(17) -0.0003(13) -0.0026(14) -0.0029(13)
C27B 0.0238(18) 0.0192(17) 0.0182(16) 0.0000(13) -0.0057(13) -0.0029(14)
C28B 0.0271(18) 0.0157(16) 0.0200(17) -0.0021(13) -0.0074(14) -0.0055(14)
C29B 0.0286(19) 0.0162(16) 0.0215(17) -0.0009(13) -0.0061(14) -0.0055(14)
C30B 0.050(3) 0.0169(17) 0.0234(19) 0.0000(14) -0.0131(18) -0.0092(17)
C31B 0.044(2) 0.0117(16) 0.0220(18) -0.0003(13) -0.0068(16) -0.0058(15)
C32B 0.061(3) 0.0134(17) 0.029(2) -0.0015(15) -0.015(2) -0.0063(18)
C33B 0.051(3) 0.0142(17) 0.031(2) -0.0020(15) -0.0095(19) -0.0023(17)
C34B 0.031(2) 0.0142(16) 0.0256(18) 0.0027(13) -0.0062(15) -0.0054(14)
C35B 0.033(2) 0.0123(16) 0.035(2) 0.0046(14) -0.0108(17) -0.0035(14)
C36B 0.030(2) 0.0187(18) 0.034(2) 0.0045(15) -0.0125(17) -0.0056(15)
C37B 0.030(2) 0.0162(16) 0.0282(19) 0.0013(14) -0.0113(15) -0.0063(14)
C38B 0.0245(18) 0.0149(16) 0.0259(18) 0.0022(13) -0.0053(14) -0.0053(14)
C39B 0.0258(18) 0.0139(15) 0.0222(17) -0.0001(13) -0.0045(14) -0.0051(13)
C40B 0.0190(16) 0.0150(15) 0.0203(16) -0.0004(12) -0.0037(13) -0.0042(13)
C41B 0.0280(19) 0.0166(16) 0.0223(17) 0.0020(13) -0.0075(14) -0.0049(14)
C42B 0.035(2) 0.0235(19) 0.038(2) 0.0103(17) -0.0125(18) -0.0140(17)
C43B 0.038(2) 0.0192(18) 0.030(2) 0.0060(15) -0.0146(17) -0.0059(16)
C44B 0.040(2) 0.0158(17) 0.030(2) 0.0005(15) -0.0085(17) 0.0000(16)
C45B 0.041(2) 0.0173(17) 0.0241(18) -0.0015(14) -0.0123(17) -0.0068(16)
C46B 0.039(2) 0.026(2) 0.035(2) -0.0051(17) -0.0180(19) -0.0038(17)
C47B 0.056(3) 0.023(2) 0.028(2) -0.0056(16) -0.019(2) 0.0033(19)
C48B 0.056(3) 0.043(3) 0.044(3) 0.006(2) -0.021(2) -0.030(2)
C49B 0.0202(16) 0.0137(15) 0.0192(16) 0.0004(12) -0.0058(13) -0.0037(12)
C50B 0.0212(17) 0.0173(16) 0.0244(18) 0.0001(13) -0.0088(14) -0.0053(13)
C51B 0.0162(16) 0.0248(18) 0.0274(19) -0.0010(14) -0.0071(14) -0.0062(14)
C52B 0.0221(18) 0.0262(19) 0.0247(18) -0.0012(15) -0.0060(14) -0.0072(15)
C53B 0.0203(17) 0.0166(16) 0.0216(17) 0.0012(13) -0.0063(13) -0.0040(13)
C54B 0.0222(18) 0.0241(18) 0.0196(17) -0.0008(14) -0.0058(14) -0.0046(14)
C55B 0.0236(17) 0.0141(15) 0.0148(15) -0.0013(12) -0.0052(13) -0.0049(13)
C56B 0.0265(19) 0.0242(18) 0.0188(17) -0.0017(14) -0.0071(14) -0.0058(15)
C57B 0.0255(19) 0.0238(18) 0.0245(18) 0.0000(14) -0.0104(15) -0.0041(15)
C58B 0.0212(17) 0.0157(16) 0.0245(18) -0.0016(13) -0.0084(14) -0.0039(13)
C59B 0.0226(19) 0.031(2) 0.030(2) -0.0016(16) -0.0126(15) -0.0040(16)
C60B 0.0203(18) 0.032(2) 0.035(2) 0.0003(17) -0.0095(16) -0.0065(16)
C61B 0.0181(17) 0.0214(17) 0.0264(18) -0.0019(14) -0.0029(14) -0.0026(14)
C62B 0.0206(17) 0.0118(15) 0.0199(16) -0.0016(12) -0.0061(13) -0.0008(12)
C63B 0.0178(16) 0.0148(15) 0.0212(17) -0.0011(12) -0.0064(13) -0.0028(13)
C64B 0.0187(16) 0.0104(14) 0.0211(16) 0.0012(12) -0.0087(13) -0.0036(12)
C65B 0.0206(18) 0.043(2) 0.0227(18) -0.0009(16) -0.0098(15) -0.0053(17)
C66B 0.025(2) 0.059(3) 0.040(2) -0.020(2) -0.0137(18) -0.009(2)
C67B 0.0190(19) 0.063(3) 0.032(2) -0.004(2) -0.0126(16) -0.0090(19)
C68B 0.029(2) 0.064(3) 0.036(2) 0.021(2) -0.0168(19) -0.007(2)
C69B 0.024(2) 0.055(3) 0.025(2) -0.0010(18) -0.0041(16) -0.0176(19)
C70B 0.028(2) 0.069(3) 0.031(2) -0.016(2) 0.0001(18) -0.012(2)
C71B 0.044(3) 0.069(4) 0.035(2) 0.014(2) -0.009(2) -0.031(3)
C72B 0.025(2) 0.083(4) 0.031(2) -0.003(2) -0.0027(18) -0.024(2)

loop_
_atom_type_symbol
_atom_type_description
_atom_type_scat_dispersion_real
_atom_type_scat_dispersion_imag
_atom_type_scat_source
C C 0.0033 0.0016 'International Tables Vol C Tables 4.2.6.8 and 6.1.1.4'
H H 0.0000 0.0000 'International Tables Vol C Tables 4.2.6.8 and 6.1.1.4'
N N 0.0061 0.0033 'International Tables Vol C Tables 4.2.6.8 and 6.1.1.4'
O O 0.0106 0.0060 'International Tables Vol C Tables 4.2.6.8 and 6.1.1.4'
Sm Sm -0.1638 3.4418 'International Tables Vol C Tables 4.2.6.8 and 6.1.1.4'

loop_
_geom_angle_atom_site_label_1
_geom_angle_atom_site_label_2
_geom_angle_atom_site_label_3
_geom_angle
_geom_angle_site_symmetry_1
_geom_angle_site_symmetry_3
_geom_angle_publ_flag
O2A Sm1A O1A 97.38(9) . . ?
O2A Sm1A O3A 78.64(8) . . ?
O1A Sm1A O3A 148.89(9) . . ?
O2A Sm1A N3A 64.76(8) . . ?
O1A Sm1A N3A 80.74(9) . . ?
O3A Sm1A N3A 69.58(9) . . ?
O2A Sm1A N1A 72.76(9) . . ?
O1A Sm1A N1A 63.93(9) . . ?
O3A Sm1A N1A 139.91(9) . . ?
N3A Sm1A N1A 119.54(9) . . ?
O2A Sm1A N2A 73.29(9) . . ?
O1A Sm1A N2A 125.99(9) . . ?
O3A Sm1A N2A 82.85(9) . . ?
N3A Sm1A N2A 133.11(9) . . ?
N1A Sm1A N2A 62.52(10) . . ?
O2A Sm1A N4A 127.58(9) . . ?
O1A Sm1A N4A 70.53(9) . . ?
O3A Sm1A N4A 87.35(9) . . ?
N3A Sm1A N4A 62.99(9) . . ?
N1A Sm1A N4A 132.47(10) . . ?
N2A Sm1A N4A 154.57(9) . . ?
O2A Sm1A N5A 133.30(9) . . ?
O1A Sm1A N5A 129.32(9) . . ?
O3A Sm1A N5A 61.84(8) . . ?
N3A Sm1A N5A 117.09(9) . . ?
N1A Sm1A N5A 123.32(9) . . ?
N2A Sm1A N5A 77.80(9) . . ?
N4A Sm1A N5A 76.88(9) . . ?
O2A Sm1A N6A 147.63(8) . . ?
O1A Sm1A N6A 77.28(10) . . ?
O3A Sm1A N6A 121.82(9) . . ?
N3A Sm1A N6A 142.67(9) . . ?
N1A Sm1A N6A 76.37(9) . . ?
N2A Sm1A N6A 84.08(9) . . ?
N4A Sm1A N6A 81.28(9) . . ?
N5A Sm1A N6A 60.00(9) . . ?
C1A O1A Sm1A 126.2(2) . . ?
C25A O2A Sm1A 123.0(2) . . ?
C49A O3A Sm1A 129.8(2) . . ?
C15A N1A C16A 119.6(3) . . ?
C15A N1A Sm1A 121.8(2) . . ?
C16A N1A Sm1A 117.8(2) . . ?
C13A N2A C14A 117.9(3) . . ?
C13A N2A Sm1A 123.0(2) . . ?
C14A N2A Sm1A 117.2(2) . . ?
C39A N3A C40A 119.7(3) . . ?
C39A N3A Sm1A 122.9(2) . . ?
C40A N3A Sm1A 116.3(2) . . ?
C37A N4A C38A 117.4(3) . . ?
C37A N4A Sm1A 124.8(2) . . ?
C38A N4A Sm1A 117.5(2) . . ?
C63A N5A C64A 119.1(3) . . ?
C63A N5A Sm1A 124.0(2) . . ?
C64A N5A Sm1A 116.9(2) . . ?
C61A N6A C62A 117.1(3) . . ?
C61A N6A Sm1A 122.6(3) . . ?
C62A N6A Sm1A 120.3(2) . . ?
O1A C1A C2A 124.6(3) . . ?
O1A C1A C16A 117.8(3) . . ?
C2A C1A C16A 117.6(3) . . ?
C1A C2A C3A 117.8(4) . . ?
C1A C2A C17A 120.1(3) . . ?
C3A C2A C17A 122.1(4) . . ?
C4A C3A C2A 127.3(4) . . ?
C4A C3A H3AA 116.4 . . ?
C2A C3A H3AA 116.4 . . ?
C3A C4A C5A 116.1(3) . . ?
C3A C4A C21A 121.2(4) . . ?
C5A C4A C21A 122.7(4) . . ?
C6A C5A C4A 126.9(3) . . ?
C6A C5A C16A 114.7(4) . . ?
C4A C5A C16A 118.4(4) . . ?
C7A C6A C5A 122.3(3) . . ?
C7A C6A H6AA 118.8 . . ?
C5A C6A H6AA 118.8 . . ?
C6A C7A C15A 117.7(4) . . ?
C6A C7A C8A 123.6(4) . . ?
C15A C7A C8A 118.7(4) . . ?
C9A C8A C7A 121.3(4) . . ?
C9A C8A H8AA 119.4 . . ?
C7A C8A H8AA 119.4 . . ?
C8A C9A C10A 121.6(4) . . ?
C8A C9A H9AA 119.2 . . ?
C10A C9A H9AA 119.2 . . ?
C11A C10A C14A 117.3(3) . . ?
C11A C10A C9A 123.1(4) . . ?
C14A C10A C9A 119.5(4) . . ?
C12A C11A C10A 120.1(3) . . ?
C12A C11A H11A 120.0 . . ?
C10A C11A H11A 120.0 . . ?
C11A C12A C13A 118.4(4) . . ?
C11A C12A H12A 120.8 . . ?
C13A C12A H12A 120.8 . . ?
N2A C13A C12A 123.5(4) . . ?
N2A C13A H13A 118.3 . . ?
C12A C13A H13A 118.3 . . ?
N2A C14A C10A 122.9(4) . . ?
N2A C14A C15A 118.2(3) . . ?
C10A C14A C15A 118.9(3) . . ?
N1A C15A C7A 122.0(4) . . ?
N1A C15A C14A 118.0(3) . . ?
C7A C15A C14A 119.9(3) . . ?
N1A C16A C5A 123.6(3) . . ?
N1A C16A C1A 113.7(3) . . ?
C5A C16A C1A 122.7(3) . . ?
C2A C17A C20A 112.6(4) . . ?
C2A C17A C18A 109.7(4) . . ?
C20A C17A C18A 107.8(3) . . ?
C2A C17A C19A 109.4(3) . . ?
C20A C17A C19A 107.4(4) . . ?
C18A C17A C19A 109.8(4) . . ?
C17A C18A H18A 109.5 . . ?
C17A C18A H18B 109.5 . . ?
H18A C18A H18B 109.5 . . ?
C17A C18A H18C 109.5 . . ?
H18A C18A H18C 109.5 . . ?
H18B C18A H18C 109.5 . . ?
C17A C19A H19A 109.5 . . ?
C17A C19A H19B 109.5 . . ?
H19A C19A H19B 109.5 . . ?
C17A C19A H19C 109.5 . . ?
H19A C19A H19C 109.5 . . ?
H19B C19A H19C 109.5 . . ?
C17A C20A H20A 109.5 . . ?
C17A C20A H20B 109.5 . . ?
H20A C20A H20B 109.5 . . ?
C17A C20A H20C 109.5 . . ?
H20A C20A H20C 109.5 . . ?
H20B C20A H20C 109.5 . . ?
C23A C21A C22A 110.2(4) . . ?
C23A C21A C4A 112.0(4) . . ?
C22A C21A C4A 110.8(4) . . ?
C23A C21A C24A 106.5(5) . . ?
C22A C21A C24A 105.8(5) . . ?
C4A C21A C24A 111.2(4) . . ?
C21A C22A H22A 109.5 . . ?
C21A C22A H22B 109.5 . . ?
H22A C22A H22B 109.5 . . ?
C21A C22A H22C 109.5 . . ?
H22A C22A H22C 109.5 . . ?
H22B C22A H22C 109.5 . . ?
C21A C23A H23A 109.5 . . ?
C21A C23A H23B 109.5 . . ?
H23A C23A H23B 109.5 . . ?
C21A C23A H23C 109.5 . . ?
H23A C23A H23C 109.5 . . ?
H23B C23A H23C 109.5 . . ?
C21A C24A H24A 109.5 . . ?
C21A C24A H24B 109.5 . . ?
H24A C24A H24B 109.5 . . ?
C21A C24A H24C 109.5 . . ?
H24A C24A H24C 109.5 . . ?
H24B C24A H24C 109.5 . . ?
O2A C25A C26A 125.1(3) . . ?
O2A C25A C40A 117.8(3) . . ?
C26A C25A C40A 117.1(3) . . ?
C25A C26A C27A 117.8(3) . . ?
C25A C26A C41A 120.7(3) . . ?
C27A C26A C41A 121.4(3) . . ?
C28A C27A C26A 127.3(3) . . ?
C28A C27A H27A 116.4 . . ?
C26A C27A H27A 116.4 . . ?
C27A C28A C29A 115.9(3) . . ?
C27A C28A C45A 121.9(3) . . ?
C29A C28A C45A 122.1(3) . . ?
C30A C29A C40A 115.7(3) . . ?
C30A C29A C28A 126.1(3) . . ?
C40A C29A C28A 118.3(3) . . ?
C31A C30A C29A 121.4(3) . . ?
C31A C30A H30A 119.3 . . ?
C29A C30A H30A 119.3 . . ?
C30A C31A C39A 118.1(3) . . ?
C30A C31A C32A 123.4(3) . . ?
C39A C31A C32A 118.5(3) . . ?
C33A C32A C31A 121.0(4) . . ?
C33A C32A H32A 119.5 . . ?
C31A C32A H32A 119.5 . . ?
C32A C33A C34A 121.9(3) . . ?
C32A C33A H33A 119.1 . . ?
C34A C33A H33A 119.1 . . ?
C35A C34A C38A 117.6(3) . . ?
C35A C34A C33A 123.0(3) . . ?
C38A C34A C33A 119.3(3) . . ?
C36A C35A C34A 119.4(3) . . ?
C36A C35A H35A 120.3 . . ?
C34A C35A H35A 120.3 . . ?
C35A C36A C37A 119.2(4) . . ?
C35A C36A H36A 120.4 . . ?
C37A C36A H36A 120.4 . . ?
N4A C37A C36A 123.4(4) . . ?
N4A C37A H37A 118.3 . . ?
C36A C37A H37A 118.3 . . ?
N4A C38A C34A 123.0(3) . . ?
N4A C38A C39A 118.0(3) . . ?
C34A C38A C39A 119.0(3) . . ?
N3A C39A C31A 121.7(3) . . ?
N3A C39A C38A 118.3(3) . . ?
C31A C39A C38A 119.9(3) . . ?
N3A C40A C29A 122.8(3) . . ?
N3A C40A C25A 113.7(3) . . ?
C29A C40A C25A 123.4(3) . . ?
C42A C41A C43A 107.6(3) . . ?
C42A C41A C26A 113.6(3) . . ?
C43A C41A C26A 109.8(3) . . ?
C42A C41A C44A 107.1(3) . . ?
C43A C41A C44A 109.3(3) . . ?
C26A C41A C44A 109.4(3) . . ?
C41A C42A H42A 109.5 . . ?
C41A C42A H42B 109.5 . . ?
H42A C42A H42B 109.5 . . ?
C41A C42A H42C 109.5 . . ?
H42A C42A H42C 109.5 . . ?
H42B C42A H42C 109.5 . . ?
C41A C43A H43A 109.5 . . ?
C41A C43A H43B 109.5 . . ?
H43A C43A H43B 109.5 . . ?
C41A C43A H43C 109.5 . . ?
H43A C43A H43C 109.5 . . ?
H43B C43A H43C 109.5 . . ?
C41A C44A H44A 109.5 . . ?
C41A C44A H44B 109.5 . . ?
H44A C44A H44B 109.5 . . ?
C41A C44A H44C 109.5 . . ?
H44A C44A H44C 109.5 . . ?
H44B C44A H44C 109.5 . . ?
C28A C45A C46A 111.1(3) . . ?
C28A C45A C47A 110.4(3) . . ?
C46A C45A C47A 112.0(3) . . ?
C28A C45A C48A 111.3(3) . . ?
C46A C45A C48A 106.4(3) . . ?
C47A C45A C48A 105.5(3) . . ?
C45A C46A H46A 109.5 . . ?
C45A C46A H46B 109.5 . . ?
H46A C46A H46B 109.5 . . ?
C45A C46A H46C 109.5 . . ?
H46A C46A H46C 109.5 . . ?
H46B C46A H46C 109.5 . . ?
C45A C47A H47A 109.5 . . ?
C45A C47A H47B 109.5 . . ?
H47A C47A H47B 109.5 . . ?
C45A C47A H47C 109.5 . . ?
H47A C47A H47C 109.5 . . ?
H47B C47A H47C 109.5 . . ?
C45A C48A H48A 109.5 . . ?
C45A C48A H48B 109.5 . . ?
H48A C48A H48B 109.5 . . ?
C45A C48A H48C 109.5 . . ?
H48A C48A H48C 109.5 . . ?
H48B C48A H48C 109.5 . . ?
O3A C49A C50A 125.2(3) . . ?
O3A C49A C64A 117.7(3) . . ?
C50A C49A C64A 117.1(3) . . ?
C49A C50A C51A 118.2(3) . . ?
C49A C50A C65A 119.5(3) . . ?
C51A C50A C65A 122.2(3) . . ?
C52A C51A C50A 127.1(3) . . ?
C52A C51A H51A 116.4 . . ?
C50A C51A H51A 116.4 . . ?
C51A C52A C53A 116.2(3) . . ?
C51A C52A C69A 121.0(3) . . ?
C53A C52A C69A 122.8(3) . . ?
C54A C53A C52A 126.8(3) . . ?
C54A C53A C64A 114.7(3) . . ?
C52A C53A C64A 118.4(3) . . ?
C55A C54A C53A 121.9(3) . . ?
C55A C54A H54A 119.0 . . ?
C53A C54A H54A 119.0 . . ?
C54A C55A C63A 118.6(3) . . ?
C54A C55A C56A 122.6(4) . . ?
C63A C55A C56A 118.7(3) . . ?
C57A C56A C55A 120.9(4) . . ?
C57A C56A H56A 119.5 . . ?
C55A C56A H56A 119.5 . . ?
C56A C57A C58A 121.2(4) . . ?
C56A C57A H57A 119.4 . . ?
C58A C57A H57A 119.4 . . ?
C62A C58A C59A 117.4(4) . . ?
C62A C58A C57A 120.1(4) . . ?
C59A C58A C57A 122.5(4) . . ?
C60A C59A C58A 119.3(4) . . ?
C60A C59A H59A 120.4 . . ?
C58A C59A H59A 120.4 . . ?
C59A C60A C61A 119.5(4) . . ?
C59A C60A H60A 120.2 . . ?
C61A C60A H60A 120.2 . . ?
N6A C61A C60A 123.5(4) . . ?
N6A C61A H61A 118.3 . . ?
C60A C61A H61A 118.3 . . ?
N6A C62A C58A 123.3(3) . . ?
N6A C62A C63A 117.9(3) . . ?
C58A C62A C63A 118.8(3) . . ?
N5A C63A C55A 122.0(3) . . ?
N5A C63A C62A 117.8(3) . . ?
C55A C63A C62A 120.2(3) . . ?
N5A C64A C53A 123.5(3) . . ?
N5A C64A C49A 113.6(3) . . ?
C53A C64A C49A 122.9(3) . . ?
C68A C65A C66A 107.5(3) . . ?
C68A C65A C50A 112.8(3) . . ?
C66A C65A C50A 111.2(3) . . ?
C68A C65A C67A 107.9(4) . . ?
C66A C65A C67A 108.8(4) . . ?
C50A C65A C67A 108.5(3) . . ?
C65A C66A H66A 109.5 . . ?
C65A C66A H66B 109.5 . . ?
H66A C66A H66B 109.5 . . ?
C65A C66A H66C 109.5 . . ?
H66A C66A H66C 109.5 . . ?
H66B C66A H66C 109.5 . . ?
C65A C67A H67A 109.5 . . ?
C65A C67A H67B 109.5 . . ?
H67A C67A H67B 109.5 . . ?
C65A C67A H67C 109.5 . . ?
H67A C67A H67C 109.5 . . ?
H67B C67A H67C 109.5 . . ?
C65A C68A H68A 109.5 . . ?
C65A C68A H68B 109.5 . . ?
H68A C68A H68B 109.5 . . ?
C65A C68A H68C 109.5 . . ?
H68A C68A H68C 109.5 . . ?
H68B C68A H68C 109.5 . . ?
C52A C69A C72A 111.1(4) . . ?
C52A C69A C70A 110.6(4) . . ?
C72A C69A C70A 111.6(4) . . ?
C52A C69A C71A 111.5(3) . . ?
C72A C69A C71A 105.8(4) . . ?
C70A C69A C71A 106.0(4) . . ?
C69A C70A H70A 109.5 . . ?
C69A C70A H70B 109.5 . . ?
H70A C70A H70B 109.5 . . ?
C69A C70A H70C 109.5 . . ?
H70A C70A H70C 109.5 . . ?
H70B C70A H70C 109.5 . . ?
C69A C71A H71A 109.5 . . ?
C69A C71A H71B 109.5 . . ?
H71A C71A H71B 109.5 . . ?
C69A C71A H71C 109.5 . . ?
H71A C71A H71C 109.5 . . ?
H71B C71A H71C 109.5 . . ?
C69A C72A H72A 109.5 . . ?
C69A C72A H72B 109.5 . . ?
H72A C72A H72B 109.5 . . ?
C69A C72A H72C 109.5 . . ?
H72A C72A H72C 109.5 . . ?
H72B C72A H72C 109.5 . . ?
O2B Sm1B O1B 95.02(10) . . ?
O2B Sm1B O3B 79.95(9) . . ?
O1B Sm1B O3B 147.75(9) . . ?
O2B Sm1B N3B 65.01(9) . . ?
O1B Sm1B N3B 78.16(9) . . ?
O3B Sm1B N3B 70.82(9) . . ?
O2B Sm1B N1B 72.29(9) . . ?
O1B Sm1B N1B 64.17(9) . . ?
O3B Sm1B N1B 140.32(9) . . ?
N3B Sm1B N1B 119.02(9) . . ?
O2B Sm1B N5B 133.94(9) . . ?
O1B Sm1B N5B 131.01(9) . . ?
O3B Sm1B N5B 62.26(9) . . ?
N3B Sm1B N5B 119.37(9) . . ?
N1B Sm1B N5B 121.59(9) . . ?
O2B Sm1B N2B 73.34(9) . . ?
O1B Sm1B N2B 126.46(9) . . ?
O3B Sm1B N2B 82.90(9) . . ?
N3B Sm1B N2B 133.56(9) . . ?
N1B Sm1B N2B 62.50(10) . . ?
N5B Sm1B N2B 76.59(9) . . ?
O2B Sm1B N4B 127.61(9) . . ?
O1B Sm1B N4B 67.71(9) . . ?
O3B Sm1B N4B 90.08(9) . . ?
N3B Sm1B N4B 63.15(9) . . ?
N1B Sm1B N4B 129.34(9) . . ?
N5B Sm1B N4B 80.24(9) . . ?
N2B Sm1B N4B 156.45(9) . . ?
O2B Sm1B N6B 148.34(9) . . ?
O1B Sm1B N6B 77.16(9) . . ?
O3B Sm1B N6B 122.41(9) . . ?
N3B Sm1B N6B 139.74(9) . . ?
N1B Sm1B N6B 76.78(9) . . ?
N5B Sm1B N6B 60.22(9) . . ?
N2B Sm1B N6B 86.66(9) . . ?
N4B Sm1B N6B 78.18(9) . . ?
C1B O1B Sm1B 126.3(2) . . ?
C25B O2B Sm1B 124.1(2) . . ?
C49B O3B Sm1B 129.1(2) . . ?
C15B N1B C16B 119.8(3) . . ?
C15B N1B Sm1B 122.3(2) . . ?
C16B N1B Sm1B 117.3(2) . . ?
C13B N2B C14B 118.1(3) . . ?
C13B N2B Sm1B 123.4(2) . . ?
C14B N2B Sm1B 117.6(2) . . ?
C39B N3B C40B 120.2(3) . . ?
C39B N3B Sm1B 123.1(2) . . ?
C40B N3B Sm1B 116.5(2) . . ?
C37B N4B C38B 117.1(3) . . ?
C37B N4B Sm1B 125.7(2) . . ?
C38B N4B Sm1B 116.1(2) . . ?
C63B N5B C64B 119.2(3) . . ?
C63B N5B Sm1B 123.8(2) . . ?
C64B N5B Sm1B 117.0(2) . . ?
C61B N6B C62B 117.2(3) . . ?
C61B N6B Sm1B 122.7(2) . . ?
C62B N6B Sm1B 119.8(2) . . ?
O1B C1B C2B 124.2(3) . . ?
O1B C1B C16B 118.0(3) . . ?
C2B C1B C16B 117.8(3) . . ?
C1B C2B C3B 117.8(3) . . ?
C1B C2B C17B 119.4(3) . . ?
C3B C2B C17B 122.8(3) . . ?
C4B C3B C2B 127.0(4) . . ?
C4B C3B H3BA 116.5 . . ?
C2B C3B H3BA 116.5 . . ?
C3B C4B C5B 116.4(3) . . ?
C3B C4B C21B 120.9(3) . . ?
C5B C4B C21B 122.6(3) . . ?
C6B C5B C16B 114.8(3) . . ?
C6B C5B C4B 126.9(3) . . ?
C16B C5B C4B 118.3(3) . . ?
C7B C6B C5B 121.9(3) . . ?
C7B C6B H6BA 119.0 . . ?
C5B C6B H6BA 119.0 . . ?
C6B C7B C15B 118.2(3) . . ?
C6B C7B C8B 123.3(4) . . ?
C15B C7B C8B 118.5(4) . . ?
C9B C8B C7B 121.3(4) . . ?
C9B C8B H8BA 119.3 . . ?
C7B C8B H8BA 119.3 . . ?
C8B C9B C10B 121.6(4) . . ?
C8B C9B H9BA 119.2 . . ?
C10B C9B H9BA 119.2 . . ?
C11B C10B C14B 116.8(4) . . ?
C11B C10B C9B 123.4(3) . . ?
C14B C10B C9B 119.7(4) . . ?
C12B C11B C10B 120.6(4) . . ?
C12B C11B H11B 119.7 . . ?
C10B C11B H11B 119.7 . . ?
C11B C12B C13B 118.0(4) . . ?
C11B C12B H12B 121.0 . . ?
C13B C12B H12B 121.0 . . ?
N2B C13B C12B 123.6(4) . . ?
N2B C13B H13B 118.2 . . ?
C12B C13B H13B 118.2 . . ?
N2B C14B C10B 122.8(4) . . ?
N2B C14B C15B 118.8(3) . . ?
C10B C14B C15B 118.4(3) . . ?
N1B C15B C7B 121.7(3) . . ?
N1B C15B C14B 117.8(3) . . ?
C7B C15B C14B 120.5(3) . . ?
N1B C16B C5B 123.5(3) . . ?
N1B C16B C1B 113.9(3) . . ?
C5B C16B C1B 122.6(3) . . ?
C18B C17B C20B 107.7(4) . . ?
C18B C17B C19B 107.8(3) . . ?
C20B C17B C19B 109.7(4) . . ?
C18B C17B C2B 111.8(3) . . ?
C20B C17B C2B 110.1(3) . . ?
C19B C17B C2B 109.7(3) . . ?
C17B C18B H18D 109.5 . . ?
C17B C18B H18E 109.5 . . ?
H18D C18B H18E 109.5 . . ?
C17B C18B H18F 109.5 . . ?
H18D C18B H18F 109.5 . . ?
H18E C18B H18F 109.5 . . ?
C17B C19B H19D 109.5 . . ?
C17B C19B H19E 109.5 . . ?
H19D C19B H19E 109.5 . . ?
C17B C19B H19F 109.5 . . ?
H19D C19B H19F 109.5 . . ?
H19E C19B H19F 109.5 . . ?
C17B C20B H20D 109.5 . . ?
C17B C20B H20E 109.5 . . ?
H20D C20B H20E 109.5 . . ?
C17B C20B H20F 109.5 . . ?
H20D C20B H20F 109.5 . . ?
H20E C20B H20F 109.5 . . ?
C4B C21B C22B 111.1(3) . . ?
C4B C21B C23B 112.0(3) . . ?
C22B C21B C23B 107.0(3) . . ?
C4B C21B C24B 110.7(3) . . ?
C22B C21B C24B 110.4(3) . . ?
C23B C21B C24B 105.5(3) . . ?
C21B C22B H22D 109.5 . . ?
C21B C22B H22E 109.5 . . ?
H22D C22B H22E 109.5 . . ?
C21B C22B H22F 109.5 . . ?
H22D C22B H22F 109.5 . . ?
H22E C22B H22F 109.5 . . ?
C21B C23B H23D 109.5 . . ?
C21B C23B H23E 109.5 . . ?
H23D C23B H23E 109.5 . . ?
C21B C23B H23F 109.5 . . ?
H23D C23B H23F 109.5 . . ?
H23E C23B H23F 109.5 . . ?
C21B C24B H24D 109.5 . . ?
C21B C24B H24E 109.5 . . ?
H24D C24B H24E 109.5 . . ?
C21B C24B H24F 109.5 . . ?
H24D C24B H24F 109.5 . . ?
H24E C24B H24F 109.5 . . ?
O2B C25B C26B 125.0(3) . . ?
O2B C25B C40B 117.8(3) . . ?
C26B C25B C40B 117.2(3) . . ?
C25B C26B C27B 117.9(3) . . ?
C25B C26B C41B 120.0(3) . . ?
C27B C26B C41B 122.1(3) . . ?
C28B C27B C26B 126.9(3) . . ?
C28B C27B H27B 116.5 . . ?
C26B C27B H27B 116.5 . . ?
C27B C28B C29B 116.1(3) . . ?
C27B C28B C45B 121.6(3) . . ?
C29B C28B C45B 122.3(3) . . ?
C30B C29B C40B 115.2(3) . . ?
C30B C29B C28B 126.4(3) . . ?
C40B C29B C28B 118.4(3) . . ?
C31B C30B C29B 122.1(3) . . ?
C31B C30B H30B 118.9 . . ?
C29B C30B H30B 118.9 . . ?
C30B C31B C39B 117.8(3) . . ?
C30B C31B C32B 123.4(3) . . ?
C39B C31B C32B 118.8(4) . . ?
C33B C32B C31B 120.8(4) . . ?
C33B C32B H32B 119.6 . . ?
C31B C32B H32B 119.6 . . ?
C32B C33B C34B 121.5(4) . . ?
C32B C33B H33B 119.2 . . ?
C34B C33B H33B 119.2 . . ?
C38B C34B C35B 117.7(3) . . ?
C38B C34B C33B 119.5(3) . . ?
C35B C34B C33B 122.8(3) . . ?
C36B C35B C34B 119.3(3) . . ?
C36B C35B H35B 120.4 . . ?
C34B C35B H35B 120.4 . . ?
C35B C36B C37B 118.9(4) . . ?
C35B C36B H36B 120.6 . . ?
C37B C36B H36B 120.6 . . ?
N4B C37B C36B 124.0(3) . . ?
N4B C37B H37B 118.0 . . ?
C36B C37B H37B 118.0 . . ?
N4B C38B C34B 123.0(3) . . ?
N4B C38B C39B 118.2(3) . . ?
C34B C38B C39B 118.8(3) . . ?
N3B C39B C31B 121.5(3) . . ?
N3B C39B C38B 118.6(3) . . ?
C31B C39B C38B 119.9(3) . . ?
N3B C40B C29B 122.8(3) . . ?
N3B C40B C25B 114.1(3) . . ?
C29B C40B C25B 123.2(3) . . ?
C26B C41B C43B 112.6(3) . . ?
C26B C41B C44B 109.7(3) . . ?
C43B C41B C44B 108.3(3) . . ?
C26B C41B C42B 109.5(3) . . ?
C43B C41B C42B 107.1(3) . . ?
C44B C41B C42B 109.7(3) . . ?
C41B C42B H42D 109.5 . . ?
C41B C42B H42E 109.5 . . ?
H42D C42B H42E 109.5 . . ?
C41B C42B H42F 109.5 . . ?
H42D C42B H42F 109.5 . . ?
H42E C42B H42F 109.5 . . ?
C41B C43B H43D 109.5 . . ?
C41B C43B H43E 109.5 . . ?
H43D C43B H43E 109.5 . . ?
C41B C43B H43F 109.5 . . ?
H43D C43B H43F 109.5 . . ?
H43E C43B H43F 109.5 . . ?
C41B C44B H44D 109.5 . . ?
C41B C44B H44E 109.5 . . ?
H44D C44B H44E 109.5 . . ?
C41B C44B H44F 109.5 . . ?
H44D C44B H44F 109.5 . . ?
H44E C44B H44F 109.5 . . ?
C47B C45B C46B 106.0(3) . . ?
C47B C45B C28B 112.3(4) . . ?
C46B C45B C28B 111.9(3) . . ?
C47B C45B C48B 110.7(4) . . ?
C46B C45B C48B 106.3(4) . . ?
C28B C45B C48B 109.5(3) . . ?
C45B C46B H46D 109.5 . . ?
C45B C46B H46E 109.5 . . ?
H46D C46B H46E 109.5 . . ?
C45B C46B H46F 109.5 . . ?
H46D C46B H46F 109.5 . . ?
H46E C46B H46F 109.5 . . ?
C45B C47B H47D 109.5 . . ?
C45B C47B H47E 109.5 . . ?
H47D C47B H47E 109.5 . . ?
C45B C47B H47F 109.5 . . ?
H47D C47B H47F 109.5 . . ?
H47E C47B H47F 109.5 . . ?
C45B C48B H48D 109.5 . . ?
C45B C48B H48E 109.5 . . ?
H48D C48B H48E 109.5 . . ?
C45B C48B H48F 109.5 . . ?
H48D C48B H48F 109.5 . . ?
H48E C48B H48F 109.5 . . ?
O3B C49B C50B 125.0(3) . . ?
O3B C49B C64B 117.9(3) . . ?
C50B C49B C64B 117.1(3) . . ?
C49B C50B C51B 118.8(3) . . ?
C49B C50B C65B 118.9(3) . . ?
C51B C50B C65B 122.3(3) . . ?
C52B C51B C50B 126.4(3) . . ?
C52B C51B H51B 116.8 . . ?
C50B C51B H51B 116.8 . . ?
C51B C52B C53B 116.4(3) . . ?
C51B C52B C69B 120.7(3) . . ?
C53B C52B C69B 123.0(3) . . ?
C54B C53B C64B 114.7(3) . . ?
C54B C53B C52B 126.6(3) . . ?
C64B C53B C52B 118.6(3) . . ?
C55B C54B C53B 121.8(3) . . ?
C55B C54B H54B 119.1 . . ?
C53B C54B H54B 119.1 . . ?
C54B C55B C63B 118.1(3) . . ?
C54B C55B C56B 122.6(3) . . ?
C63B C55B C56B 119.3(3) . . ?
C57B C56B C55B 120.7(3) . . ?
C57B C56B H56B 119.6 . . ?
C55B C56B H56B 119.6 . . ?
C56B C57B C58B 121.4(3) . . ?
C56B C57B H57B 119.3 . . ?
C58B C57B H57B 119.3 . . ?
C59B C58B C62B 117.9(3) . . ?
C59B C58B C57B 122.3(3) . . ?
C62B C58B C57B 119.8(3) . . ?
C60B C59B C58B 118.8(3) . . ?
C60B C59B H59B 120.6 . . ?
C58B C59B H59B 120.6 . . ?
C59B C60B C61B 119.5(4) . . ?
C59B C60B H60B 120.2 . . ?
C61B C60B H60B 120.2 . . ?
N6B C61B C60B 123.5(4) . . ?
N6B C61B H61B 118.3 . . ?
C60B C61B H61B 118.3 . . ?
N6B C62B C58B 123.0(3) . . ?
N6B C62B C63B 117.7(3) . . ?
C58B C62B C63B 119.3(3) . . ?
N5B C63B C55B 122.1(3) . . ?
N5B C63B C62B 118.4(3) . . ?
C55B C63B C62B 119.5(3) . . ?
N5B C64B C53B 124.0(3) . . ?
N5B C64B C49B 113.3(3) . . ?
C53B C64B C49B 122.7(3) . . ?
C66B C65B C50B 109.5(3) . . ?
C66B C65B C68B 109.9(4) . . ?
C50B C65B C68B 109.4(3) . . ?
C66B C65B C67B 108.1(4) . . ?
C50B C65B C67B 112.2(3) . . ?
C68B C65B C67B 107.6(4) . . ?
C65B C66B H66D 109.5 . . ?
C65B C66B H66E 109.5 . . ?
H66D C66B H66E 109.5 . . ?
C65B C66B H66F 109.5 . . ?
H66D C66B H66F 109.5 . . ?
H66E C66B H66F 109.5 . . ?
C65B C67B H67D 109.5 . . ?
C65B C67B H67E 109.5 . . ?
H67D C67B H67E 109.5 . . ?
C65B C67B H67F 109.5 . . ?
H67D C67B H67F 109.5 . . ?
H67E C67B H67F 109.5 . . ?
C65B C68B H68D 109.5 . . ?
C65B C68B H68E 109.5 . . ?
H68D C68B H68E 109.5 . . ?
C65B C68B H68F 109.5 . . ?
H68D C68B H68F 109.5 . . ?
H68E C68B H68F 109.5 . . ?
C70B C69B C71B 111.2(4) . . ?
C70B C69B C52B 111.2(4) . . ?
C71B C69B C52B 111.1(4) . . ?
C70B C69B C72B 105.8(4) . . ?
C71B C69B C72B 105.8(4) . . ?
C52B C69B C72B 111.5(3) . . ?
C69B C70B H70G 109.5 . . ?
C69B C70B H70H 109.5 . . ?
H70G C70B H70H 109.5 . . ?
C69B C70B H70I 109.5 . . ?
H70G C70B H70I 109.5 . . ?
H70H C70B H70I 109.5 . . ?
C69B C71B H71G 109.5 . . ?
C69B C71B H71H 109.5 . . ?
H71G C71B H71H 109.5 . . ?
C69B C71B H71I 109.5 . . ?
H71G C71B H71I 109.5 . . ?
H71H C71B H71I 109.5 . . ?
C69B C72B H72G 109.5 . . ?
C69B C72B H72H 109.5 . . ?
H72G C72B H72H 109.5 . . ?
C69B C72B H72I 109.5 . . ?
H72G C72B H72I 109.5 . . ?
H72H C72B H72I 109.5 . . ?

loop_
_geom_bond_atom_site_label_1
_geom_bond_atom_site_label_2
_geom_bond_distance
_geom_bond_site_symmetry_2
_geom_bond_publ_flag
Sm1A O2A 2.320(2) . ?
Sm1A O1A 2.330(3) . ?
Sm1A O3A 2.341(2) . ?
Sm1A N3A 2.539(3) . ?
Sm1A N1A 2.567(3) . ?
Sm1A N2A 2.660(3) . ?
Sm1A N4A 2.673(3) . ?
Sm1A N5A 2.673(3) . ?
Sm1A N6A 2.754(3) . ?
O1A C1A 1.305(4) . ?
O2A C25A 1.306(4) . ?
O3A C49A 1.289(4) . ?
N1A C15A 1.331(5) . ?
N1A C16A 1.353(5) . ?
N2A C13A 1.323(5) . ?
N2A C14A 1.356(4) . ?
N3A C39A 1.335(4) . ?
N3A C40A 1.354(4) . ?
N4A C37A 1.329(4) . ?
N4A C38A 1.356(5) . ?
N5A C63A 1.344(4) . ?
N5A C64A 1.356(4) . ?
N6A C61A 1.329(5) . ?
N6A C62A 1.360(5) . ?
C1A C2A 1.403(5) . ?
C1A C16A 1.447(5) . ?
C2A C3A 1.416(5) . ?
C2A C17A 1.532(6) . ?
C3A C4A 1.379(6) . ?
C3A H3AA 0.9500 . ?
C4A C5A 1.441(6) . ?
C4A C21A 1.539(6) . ?
C5A C6A 1.407(6) . ?
C5A C16A 1.440(5) . ?
C6A C7A 1.390(6) . ?
C6A H6AA 0.9500 . ?
C7A C15A 1.428(5) . ?
C7A C8A 1.432(5) . ?
C8A C9A 1.347(6) . ?
C8A H8AA 0.9500 . ?
C9A C10A 1.434(5) . ?
C9A H9AA 0.9500 . ?
C10A C11A 1.402(6) . ?
C10A C14A 1.412(5) . ?
C11A C12A 1.370(6) . ?
C11A H11A 0.9500 . ?
C12A C13A 1.412(5) . ?
C12A H12A 0.9500 . ?
C13A H13A 0.9500 . ?
C14A C15A 1.446(5) . ?
C17A C20A 1.537(6) . ?
C17A C18A 1.540(6) . ?
C17A C19A 1.545(6) . ?
C18A H18A 0.9800 . ?
C18A H18B 0.9800 . ?
C18A H18C 0.9800 . ?
C19A H19A 0.9800 . ?
C19A H19B 0.9800 . ?
C19A H19C 0.9800 . ?
C20A H20A 0.9800 . ?
C20A H20B 0.9800 . ?
C20A H20C 0.9800 . ?
C21A C23A 1.536(8) . ?
C21A C22A 1.536(6) . ?
C21A C24A 1.544(8) . ?
C22A H22A 0.9800 . ?
C22A H22B 0.9800 . ?
C22A H22C 0.9800 . ?
C23A H23A 0.9800 . ?
C23A H23B 0.9800 . ?
C23A H23C 0.9800 . ?
C24A H24A 0.9800 . ?
C24A H24B 0.9800 . ?
C24A H24C 0.9800 . ?
C25A C26A 1.395(5) . ?
C25A C40A 1.452(5) . ?
C26A C27A 1.420(5) . ?
C26A C41A 1.536(5) . ?
C27A C28A 1.384(5) . ?
C27A H27A 0.9500 . ?
C28A C29A 1.439(5) . ?
C28A C45A 1.534(5) . ?
C29A C30A 1.413(5) . ?
C29A C40A 1.427(5) . ?
C30A C31A 1.384(5) . ?
C30A H30A 0.9500 . ?
C31A C39A 1.422(5) . ?
C31A C32A 1.441(5) . ?
C32A C33A 1.347(6) . ?
C32A H32A 0.9500 . ?
C33A C34A 1.436(5) . ?
C33A H33A 0.9500 . ?
C34A C35A 1.401(5) . ?
C34A C38A 1.405(5) . ?
C35A C36A 1.363(6) . ?
C35A H35A 0.9500 . ?
C36A C37A 1.398(5) . ?
C36A H36A 0.9500 . ?
C37A H37A 0.9500 . ?
C38A C39A 1.452(5) . ?
C41A C42A 1.532(5) . ?
C41A C43A 1.536(5) . ?
C41A C44A 1.540(5) . ?
C42A H42A 0.9800 . ?
C42A H42B 0.9800 . ?
C42A H42C 0.9800 . ?
C43A H43A 0.9800 . ?
C43A H43B 0.9800 . ?
C43A H43C 0.9800 . ?
C44A H44A 0.9800 . ?
C44A H44B 0.9800 . ?
C44A H44C 0.9800 . ?
C45A C46A 1.539(6) . ?
C45A C47A 1.539(5) . ?
C45A C48A 1.548(5) . ?
C46A H46A 0.9800 . ?
C46A H46B 0.9800 . ?
C46A H46C 0.9800 . ?
C47A H47A 0.9800 . ?
C47A H47B 0.9800 . ?
C47A H47C 0.9800 . ?
C48A H48A 0.9800 . ?
C48A H48B 0.9800 . ?
C48A H48C 0.9800 . ?
C49A C50A 1.401(5) . ?
C49A C64A 1.448(5) . ?
C50A C51A 1.411(5) . ?
C50A C65A 1.535(5) . ?
C51A C52A 1.381(5) . ?
C51A H51A 0.9500 . ?
C52A C53A 1.433(5) . ?
C52A C69A 1.536(5) . ?
C53A C54A 1.410(5) . ?
C53A C64A 1.441(5) . ?
C54A C55A 1.387(5) . ?
C54A H54A 0.9500 . ?
C55A C63A 1.408(5) . ?
C55A C56A 1.458(5) . ?
C56A C57A 1.345(6) . ?
C56A H56A 0.9500 . ?
C57A C58A 1.435(6) . ?
C57A H57A 0.9500 . ?
C58A C62A 1.409(5) . ?
C58A C59A 1.411(6) . ?
C59A C60A 1.358(7) . ?
C59A H59A 0.9500 . ?
C60A C61A 1.402(6) . ?
C60A H60A 0.9500 . ?
C61A H61A 0.9500 . ?
C62A C63A 1.450(5) . ?
C65A C68A 1.526(6) . ?
C65A C66A 1.526(5) . ?
C65A C67A 1.548(6) . ?
C66A H66A 0.9800 . ?
C66A H66B 0.9800 . ?
C66A H66C 0.9800 . ?
C67A H67A 0.9800 . ?
C67A H67B 0.9800 . ?
C67A H67C 0.9800 . ?
C68A H68A 0.9800 . ?
C68A H68B 0.9800 . ?
C68A H68C 0.9800 . ?
C69A C72A 1.535(7) . ?
C69A C70A 1.541(7) . ?
C69A C71A 1.546(6) . ?
C70A H70A 0.9800 . ?
C70A H70B 0.9800 . ?
C70A H70C 0.9800 . ?
C71A H71A 0.9800 . ?
C71A H71B 0.9800 . ?
C71A H71C 0.9800 . ?
C72A H72A 0.9800 . ?
C72A H72B 0.9800 . ?
C72A H72C 0.9800 . ?
Sm1B O2B 2.315(2) . ?
Sm1B O1B 2.319(3) . ?
Sm1B O3B 2.334(2) . ?
Sm1B N3B 2.522(3) . ?
Sm1B N1B 2.571(3) . ?
Sm1B N5B 2.662(3) . ?
Sm1B N2B 2.672(3) . ?
Sm1B N4B 2.693(3) . ?
Sm1B N6B 2.748(3) . ?
O1B C1B 1.302(4) . ?
O2B C25B 1.297(4) . ?
O3B C49B 1.294(4) . ?
N1B C15B 1.335(4) . ?
N1B C16B 1.349(5) . ?
N2B C13B 1.324(5) . ?
N2B C14B 1.348(5) . ?
N3B C39B 1.333(4) . ?
N3B C40B 1.351(4) . ?
N4B C37B 1.330(5) . ?
N4B C38B 1.358(5) . ?
N5B C63B 1.329(4) . ?
N5B C64B 1.356(4) . ?
N6B C61B 1.331(5) . ?
N6B C62B 1.360(5) . ?
C1B C2B 1.397(5) . ?
C1B C16B 1.448(5) . ?
C2B C3B 1.409(5) . ?
C2B C17B 1.539(5) . ?
C3B C4B 1.377(5) . ?
C3B H3BA 0.9500 . ?
C4B C5B 1.439(5) . ?
C4B C21B 1.533(5) . ?
C5B C6B 1.413(5) . ?
C5B C16B 1.430(5) . ?
C6B C7B 1.386(6) . ?
C6B H6BA 0.9500 . ?
C7B C15B 1.415(5) . ?
C7B C8B 1.443(5) . ?
C8B C9B 1.342(6) . ?
C8B H8BA 0.9500 . ?
C9B C10B 1.433(6) . ?
C9B H9BA 0.9500 . ?
C10B C11B 1.395(6) . ?
C10B C14B 1.416(5) . ?
C11B C12B 1.373(6) . ?
C11B H11B 0.9500 . ?
C12B C13B 1.400(5) . ?
C12B H12B 0.9500 . ?
C13B H13B 0.9500 . ?
C14B C15B 1.451(5) . ?
C17B C18B 1.529(6) . ?
C17B C20B 1.535(6) . ?
C17B C19B 1.540(6) . ?
C18B H18D 0.9800 . ?
C18B H18E 0.9800 . ?
C18B H18F 0.9800 . ?
C19B H19D 0.9800 . ?
C19B H19E 0.9800 . ?
C19B H19F 0.9800 . ?
C20B H20D 0.9800 . ?
C20B H20E 0.9800 . ?
C20B H20F 0.9800 . ?
C21B C22B 1.539(6) . ?
C21B C23B 1.541(6) . ?
C21B C24B 1.544(5) . ?
C22B H22D 0.9800 . ?
C22B H22E 0.9800 . ?
C22B H22F 0.9800 . ?
C23B H23D 0.9800 . ?
C23B H23E 0.9800 . ?
C23B H23F 0.9800 . ?
C24B H24D 0.9800 . ?
C24B H24E 0.9800 . ?
C24B H24F 0.9800 . ?
C25B C26B 1.398(5) . ?
C25B C40B 1.447(5) . ?
C26B C27B 1.418(5) . ?
C26B C41B 1.536(5) . ?
C27B C28B 1.383(5) . ?
C27B H27B 0.9500 . ?
C28B C29B 1.435(5) . ?
C28B C45B 1.538(5) . ?
C29B C30B 1.407(5) . ?
C29B C40B 1.431(5) . ?
C30B C31B 1.385(5) . ?
C30B H30B 0.9500 . ?
C31B C39B 1.421(5) . ?
C31B C32B 1.436(5) . ?
C32B C33B 1.347(6) . ?
C32B H32B 0.9500 . ?
C33B C34B 1.439(5) . ?
C33B H33B 0.9500 . ?
C34B C38B 1.408(5) . ?
C34B C35B 1.408(5) . ?
C35B C36B 1.365(5) . ?
C35B H35B 0.9500 . ?
C36B C37B 1.399(5) . ?
C36B H36B 0.9500 . ?
C37B H37B 0.9500 . ?
C38B C39B 1.444(5) . ?
C41B C43B 1.537(5) . ?
C41B C44B 1.539(5) . ?
C41B C42B 1.540(5) . ?
C42B H42D 0.9800 . ?
C42B H42E 0.9800 . ?
C42B H42F 0.9800 . ?
C43B H43D 0.9800 . ?
C43B H43E 0.9800 . ?
C43B H43F 0.9800 . ?
C44B H44D 0.9800 . ?
C44B H44E 0.9800 . ?
C44B H44F 0.9800 . ?
C45B C47B 1.525(6) . ?
C45B C46B 1.530(5) . ?
C45B C48B 1.549(6) . ?
C46B H46D 0.9800 . ?
C46B H46E 0.9800 . ?
C46B H46F 0.9800 . ?
C47B H47D 0.9800 . ?
C47B H47E 0.9800 . ?
C47B H47F 0.9800 . ?
C48B H48D 0.9800 . ?
C48B H48E 0.9800 . ?
C48B H48F 0.9800 . ?
C49B C50B 1.395(5) . ?
C49B C64B 1.454(5) . ?
C50B C51B 1.412(5) . ?
C50B C65B 1.535(5) . ?
C51B C52B 1.385(5) . ?
C51B H51B 0.9500 . ?
C52B C53B 1.438(5) . ?
C52B C69B 1.543(6) . ?
C53B C54B 1.410(5) . ?
C53B C64B 1.432(5) . ?
C54B C55B 1.393(5) . ?
C54B H54B 0.9500 . ?
C55B C63B 1.421(5) . ?
C55B C56B 1.444(5) . ?
C56B C57B 1.352(5) . ?
C56B H56B 0.9500 . ?
C57B C58B 1.439(5) . ?
C57B H57B 0.9500 . ?
C58B C59B 1.404(5) . ?
C58B C62B 1.408(5) . ?
C59B C60B 1.371(6) . ?
C59B H59B 0.9500 . ?
C60B C61B 1.397(5) . ?
C60B H60B 0.9500 . ?
C61B H61B 0.9500 . ?
C62B C63B 1.450(5) . ?
C65B C66B 1.534(6) . ?
C65B C68B 1.535(6) . ?
C65B C67B 1.538(5) . ?
C66B H66D 0.9800 . ?
C66B H66E 0.9800 . ?
C66B H66F 0.9800 . ?
C67B H67D 0.9800 . ?
C67B H67E 0.9800 . ?
C67B H67F 0.9800 . ?
C68B H68D 0.9800 . ?
C68B H68E 0.9800 . ?
C68B H68F 0.9800 . ?
C69B C70B 1.536(6) . ?
C69B C71B 1.540(7) . ?
C69B C72B 1.553(6) . ?
C70B H70G 0.9800 . ?
C70B H70H 0.9800 . ?
C70B H70I 0.9800 . ?
C71B H71G 0.9800 . ?
C71B H71H 0.9800 . ?
C71B H71I 0.9800 . ?
C72B H72G 0.9800 . ?
C72B H72H 0.9800 . ?
C72B H72I 0.9800 . ?

loop_
_geom_torsion_atom_site_label_1
_geom_torsion_atom_site_label_2
_geom_torsion_atom_site_label_3
_geom_torsion_atom_site_label_4
_geom_torsion
_geom_torsion_site_symmetry_1
_geom_torsion_site_symmetry_2
_geom_torsion_site_symmetry_3
_geom_torsion_site_symmetry_4
_geom_torsion_publ_flag
Sm1A O1A C1A C2A 174.7(3) . . . . ?
Sm1A O1A C1A C16A -6.0(4) . . . . ?
O1A C1A C2A C3A -179.8(3) . . . . ?
C16A C1A C2A C3A 1.0(5) . . . . ?
O1A C1A C2A C17A -1.3(6) . . . . ?
C16A C1A C2A C17A 179.4(3) . . . . ?
C1A C2A C3A C4A 0.6(6) . . . . ?
C17A C2A C3A C4A -177.9(4) . . . . ?
C2A C3A C4A C5A -0.3(6) . . . . ?
C2A C3A C4A C21A 178.2(4) . . . . ?
C3A C4A C5A C6A 177.0(4) . . . . ?
C21A C4A C5A C6A -1.4(6) . . . . ?
C3A C4A C5A C16A -1.6(5) . . . . ?
C21A C4A C5A C16A -180.0(4) . . . . ?
C4A C5A C6A C7A -179.4(4) . . . . ?
C16A C5A C6A C7A -0.8(5) . . . . ?
C5A C6A C7A C15A -1.4(5) . . . . ?
C5A C6A C7A C8A 177.4(4) . . . . ?
C6A C7A C8A C9A -177.8(4) . . . . ?
C15A C7A C8A C9A 1.0(6) . . . . ?
C7A C8A C9A C10A -2.2(6) . . . . ?
C8A C9A C10A C11A -178.3(4) . . . . ?
C8A C9A C10A C14A 0.8(6) . . . . ?
C14A C10A C11A C12A -0.3(5) . . . . ?
C9A C10A C11A C12A 178.8(4) . . . . ?
C10A C11A C12A C13A 0.3(6) . . . . ?
C14A N2A C13A C12A 0.7(5) . . . . ?
Sm1A N2A C13A C12A 164.5(3) . . . . ?
C11A C12A C13A N2A -0.5(6) . . . . ?
C13A N2A C14A C10A -0.8(5) . . . . ?
Sm1A N2A C14A C10A -165.5(3) . . . . ?
C13A N2A C14A C15A 178.8(3) . . . . ?
Sm1A N2A C14A C15A 14.1(4) . . . . ?
C11A C10A C14A N2A 0.6(5) . . . . ?
C9A C10A C14A N2A -178.5(3) . . . . ?
C11A C10A C14A C15A -179.0(3) . . . . ?
C9A C10A C14A C15A 1.9(5) . . . . ?
C16A N1A C15A C7A 0.3(5) . . . . ?
Sm1A N1A C15A C7A 169.5(3) . . . . ?
C16A N1A C15A C14A -178.5(3) . . . . ?
Sm1A N1A C15A C14A -9.3(4) . . . . ?
C6A C7A C15A N1A 1.7(5) . . . . ?
C8A C7A C15A N1A -177.2(3) . . . . ?
C6A C7A C15A C14A -179.5(3) . . . . ?
C8A C7A C15A C14A 1.6(5) . . . . ?
N2A C14A C15A N1A -3.8(5) . . . . ?
C10A C14A C15A N1A 175.8(3) . . . . ?
N2A C14A C15A C7A 177.4(3) . . . . ?
C10A C14A C15A C7A -3.0(5) . . . . ?
C15A N1A C16A C5A -2.8(5) . . . . ?
Sm1A N1A C16A C5A -172.4(3) . . . . ?
C15A N1A C16A C1A 175.9(3) . . . . ?
Sm1A N1A C16A C1A 6.2(4) . . . . ?
C6A C5A C16A N1A 3.0(5) . . . . ?
C4A C5A C16A N1A -178.3(3) . . . . ?
C6A C5A C16A C1A -175.6(3) . . . . ?
C4A C5A C16A C1A 3.2(5) . . . . ?
O1A C1A C16A N1A -0.9(5) . . . . ?
C2A C1A C16A N1A 178.5(3) . . . . ?
O1A C1A C16A C5A 177.8(3) . . . . ?
C2A C1A C16A C5A -2.9(5) . . . . ?
C1A C2A C17A C20A 179.3(4) . . . . ?
C3A C2A C17A C20A -2.3(5) . . . . ?
C1A C2A C17A C18A 59.2(5) . . . . ?
C3A C2A C17A C18A -122.4(4) . . . . ?
C1A C2A C17A C19A -61.3(5) . . . . ?
C3A C2A C17A C19A 117.1(4) . . . . ?
C3A C4A C21A C23A 122.9(5) . . . . ?
C5A C4A C21A C23A -58.8(5) . . . . ?
C3A C4A C21A C22A -113.6(5) . . . . ?
C5A C4A C21A C22A 64.8(6) . . . . ?
C3A C4A C21A C24A 3.8(6) . . . . ?
C5A C4A C21A C24A -177.8(4) . . . . ?
Sm1A O2A C25A C26A -156.4(3) . . . . ?
Sm1A O2A C25A C40A 21.5(4) . . . . ?
O2A C25A C26A C27A 179.3(3) . . . . ?
C40A C25A C26A C27A 1.4(5) . . . . ?
O2A C25A C26A C41A 0.9(5) . . . . ?
C40A C25A C26A C41A -177.0(3) . . . . ?
C25A C26A C27A C28A 2.4(6) . . . . ?
C41A C26A C27A C28A -179.2(3) . . . . ?
C26A C27A C28A C29A -2.2(6) . . . . ?
C26A C27A C28A C45A -179.0(3) . . . . ?
C27A C28A C29A C30A 179.1(4) . . . . ?
C45A C28A C29A C30A -4.1(6) . . . . ?
C27A C28A C29A C40A -1.8(5) . . . . ?
C45A C28A C29A C40A 175.0(3) . . . . ?
C40A C29A C30A C31A -6.1(5) . . . . ?
C28A C29A C30A C31A 173.1(4) . . . . ?
C29A C30A C31A C39A -0.1(6) . . . . ?
C29A C30A C31A C32A -178.6(4) . . . . ?
C30A C31A C32A C33A 176.1(4) . . . . ?
C39A C31A C32A C33A -2.4(6) . . . . ?
C31A C32A C33A C34A -1.4(7) . . . . ?
C32A C33A C34A C35A -176.7(5) . . . . ?
C32A C33A C34A C38A 0.9(7) . . . . ?
C38A C34A C35A C36A -1.5(6) . . . . ?
C33A C34A C35A C36A 176.1(4) . . . . ?
C34A C35A C36A C37A -0.2(7) . . . . ?
C38A N4A C37A C36A -0.2(6) . . . . ?
Sm1A N4A C37A C36A 173.6(3) . . . . ?
C35A C36A C37A N4A 1.2(7) . . . . ?
C37A N4A C38A C34A -1.7(6) . . . . ?
Sm1A N4A C38A C34A -175.9(3) . . . . ?
C37A N4A C38A C39A 179.8(3) . . . . ?
Sm1A N4A C38A C39A 5.5(4) . . . . ?
C35A C34A C38A N4A 2.6(6) . . . . ?
C33A C34A C38A N4A -175.2(4) . . . . ?
C35A C34A C38A C39A -178.9(4) . . . . ?
C33A C34A C38A C39A 3.3(6) . . . . ?
C40A N3A C39A C31A -5.8(5) . . . . ?
Sm1A N3A C39A C31A -173.5(3) . . . . ?
C40A N3A C39A C38A 172.5(3) . . . . ?
Sm1A N3A C39A C38A 4.8(4) . . . . ?
C30A C31A C39A N3A 6.4(6) . . . . ?
C32A C31A C39A N3A -175.1(4) . . . . ?
C30A C31A C39A C38A -171.9(4) . . . . ?
C32A C31A C39A C38A 6.6(6) . . . . ?
N4A C38A C39A N3A -6.9(5) . . . . ?
C34A C38A C39A N3A 174.5(3) . . . . ?
N4A C38A C39A C31A 171.5(3) . . . . ?
C34A C38A C39A C31A -7.1(5) . . . . ?
C39A N3A C40A C29A -1.0(5) . . . . ?
Sm1A N3A C40A C29A 167.4(3) . . . . ?
C39A N3A C40A C25A -179.2(3) . . . . ?
Sm1A N3A C40A C25A -10.8(4) . . . . ?
C30A C29A C40A N3A 6.8(5) . . . . ?
C28A C29A C40A N3A -172.4(3) . . . . ?
C30A C29A C40A C25A -175.1(3) . . . . ?
C28A C29A C40A C25A 5.6(5) . . . . ?
O2A C25A C40A N3A -5.2(5) . . . . ?
C26A C25A C40A N3A 172.8(3) . . . . ?
O2A C25A C40A C29A 176.6(3) . . . . ?
C26A C25A C40A C29A -5.4(5) . . . . ?
C25A C26A C41A C42A -179.1(3) . . . . ?
C27A C26A C41A C42A 2.6(5) . . . . ?
C25A C26A C41A C43A 60.4(4) . . . . ?
C27A C26A C41A C43A -117.9(4) . . . . ?
C25A C26A C41A C44A -59.5(4) . . . . ?
C27A C26A C41A C44A 122.1(4) . . . . ?
C27A C28A C45A C46A -117.4(4) . . . . ?
C29A C28A C45A C46A 66.0(4) . . . . ?
C27A C28A C45A C47A 117.8(4) . . . . ?
C29A C28A C45A C47A -58.8(5) . . . . ?
C27A C28A C45A C48A 1.0(5) . . . . ?
C29A C28A C45A C48A -175.6(3) . . . . ?
Sm1A O3A C49A C50A 173.3(2) . . . . ?
Sm1A O3A C49A C64A -5.8(4) . . . . ?
O3A C49A C50A C51A -178.3(3) . . . . ?
C64A C49A C50A C51A 0.8(5) . . . . ?
O3A C49A C50A C65A -0.9(5) . . . . ?
C64A C49A C50A C65A 178.1(3) . . . . ?
C49A C50A C51A C52A -1.8(6) . . . . ?
C65A C50A C51A C52A -179.0(4) . . . . ?
C50A C51A C52A C53A 0.1(6) . . . . ?
C50A C51A C52A C69A 179.1(4) . . . . ?
C51A C52A C53A C54A -178.9(4) . . . . ?
C69A C52A C53A C54A 2.1(6) . . . . ?
C51A C52A C53A C64A 2.4(5) . . . . ?
C69A C52A C53A C64A -176.6(4) . . . . ?
C52A C53A C54A C55A -176.6(4) . . . . ?
C64A C53A C54A C55A 2.1(5) . . . . ?
C53A C54A C55A C63A 0.8(5) . . . . ?
C53A C54A C55A C56A 178.2(3) . . . . ?
C54A C55A C56A C57A -177.8(4) . . . . ?
C63A C55A C56A C57A -0.4(5) . . . . ?
C55A C56A C57A C58A 0.0(6) . . . . ?
C56A C57A C58A C62A 0.4(6) . . . . ?
C56A C57A C58A C59A 179.3(4) . . . . ?
C62A C58A C59A C60A 0.2(6) . . . . ?
C57A C58A C59A C60A -178.7(4) . . . . ?
C58A C59A C60A C61A -0.3(7) . . . . ?
C62A N6A C61A C60A 0.4(6) . . . . ?
Sm1A N6A C61A C60A -179.2(4) . . . . ?
C59A C60A C61A N6A -0.1(8) . . . . ?
C61A N6A C62A C58A -0.4(5) . . . . ?
Sm1A N6A C62A C58A 179.2(3) . . . . ?
C61A N6A C62A C63A 178.9(3) . . . . ?
Sm1A N6A C62A C63A -1.5(4) . . . . ?
C59A C58A C62A N6A 0.1(6) . . . . ?
C57A C58A C62A N6A 179.1(3) . . . . ?
C59A C58A C62A C63A -179.2(4) . . . . ?
C57A C58A C62A C63A -0.3(5) . . . . ?
C64A N5A C63A C55A 2.0(5) . . . . ?
Sm1A N5A C63A C55A -179.6(2) . . . . ?
C64A N5A C63A C62A -179.0(3) . . . . ?
Sm1A N5A C63A C62A -0.7(4) . . . . ?
C54A C55A C63A N5A -3.1(5) . . . . ?
C56A C55A C63A N5A 179.5(3) . . . . ?
C54A C55A C63A C62A 178.1(3) . . . . ?
C56A C55A C63A C62A 0.6(5) . . . . ?
N6A C62A C63A N5A 1.5(5) . . . . ?
C58A C62A C63A N5A -179.2(3) . . . . ?
N6A C62A C63A C55A -179.6(3) . . . . ?
C58A C62A C63A C55A -0.2(5) . . . . ?
C63A N5A C64A C53A 1.2(5) . . . . ?
Sm1A N5A C64A C53A -177.2(2) . . . . ?
C63A N5A C64A C49A -179.6(3) . . . . ?
Sm1A N5A C64A C49A 1.9(3) . . . . ?
C54A C53A C64A N5A -3.2(5) . . . . ?
C52A C53A C64A N5A 175.6(3) . . . . ?
C54A C53A C64A C49A 177.7(3) . . . . ?
C52A C53A C64A C49A -3.4(5) . . . . ?
O3A C49A C64A N5A 1.7(4) . . . . ?
C50A C49A C64A N5A -177.4(3) . . . . ?
O3A C49A C64A C53A -179.1(3) . . . . ?
C50A C49A C64A C53A 1.8(5) . . . . ?
C49A C50A C65A C68A 176.3(4) . . . . ?
C51A C50A C65A C68A -6.5(5) . . . . ?
C49A C50A C65A C66A 55.4(5) . . . . ?
C51A C50A C65A C66A -127.3(4) . . . . ?
C49A C50A C65A C67A -64.2(4) . . . . ?
C51A C50A C65A C67A 113.1(4) . . . . ?
C51A C52A C69A C72A 116.8(4) . . . . ?
C53A C52A C69A C72A -64.2(5) . . . . ?
C51A C52A C69A C70A -118.7(4) . . . . ?
C53A C52A C69A C70A 60.3(5) . . . . ?
C51A C52A C69A C71A -0.9(6) . . . . ?
C53A C52A C69A C71A 178.1(4) . . . . ?
Sm1B O1B C1B C2B -177.5(3) . . . . ?
Sm1B O1B C1B C16B 4.0(5) . . . . ?
O1B C1B C2B C3B 179.5(3) . . . . ?
C16B C1B C2B C3B -2.1(5) . . . . ?
O1B C1B C2B C17B -0.6(5) . . . . ?
C16B C1B C2B C17B 177.9(3) . . . . ?
C1B C2B C3B C4B -0.2(6) . . . . ?
C17B C2B C3B C4B 179.9(4) . . . . ?
C2B C3B C4B C5B 1.3(6) . . . . ?
C2B C3B C4B C21B -179.0(3) . . . . ?
C3B C4B C5B C6B -179.7(4) . . . . ?
C21B C4B C5B C6B 0.6(6) . . . . ?
C3B C4B C5B C16B -0.1(5) . . . . ?
C21B C4B C5B C16B -179.8(3) . . . . ?
C16B C5B C6B C7B 0.2(5) . . . . ?
C4B C5B C6B C7B 179.7(3) . . . . ?
C5B C6B C7B C15B 1.9(5) . . . . ?
C5B C6B C7B C8B -178.9(4) . . . . ?
C6B C7B C8B C9B -179.8(4) . . . . ?
C15B C7B C8B C9B -0.6(6) . . . . ?
C7B C8B C9B C10B 0.3(6) . . . . ?
C8B C9B C10B C11B -179.8(4) . . . . ?
C8B C9B C10B C14B 0.6(6) . . . . ?
C14B C10B C11B C12B -0.6(6) . . . . ?
C9B C10B C11B C12B 179.7(4) . . . . ?
C10B C11B C12B C13B 0.2(7) . . . . ?
C14B N2B C13B C12B -1.4(6) . . . . ?
Sm1B N2B C13B C12B -170.5(3) . . . . ?
C11B C12B C13B N2B 0.8(6) . . . . ?
C13B N2B C14B C10B 1.1(5) . . . . ?
Sm1B N2B C14B C10B 170.8(3) . . . . ?
C13B N2B C14B C15B -178.3(3) . . . . ?
Sm1B N2B C14B C15B -8.6(4) . . . . ?
C11B C10B C14B N2B -0.1(6) . . . . ?
C9B C10B C14B N2B 179.6(4) . . . . ?
C11B C10B C14B C15B 179.3(3) . . . . ?
C9B C10B C14B C15B -1.0(5) . . . . ?
C16B N1B C15B C7B -0.9(5) . . . . ?
Sm1B N1B C15B C7B -171.2(3) . . . . ?
C16B N1B C15B C14B 178.2(3) . . . . ?
Sm1B N1B C15B C14B 7.9(4) . . . . ?
C6B C7B C15B N1B -1.6(5) . . . . ?
C8B C7B C15B N1B 179.2(3) . . . . ?
C6B C7B C15B C14B 179.3(3) . . . . ?
C8B C7B C15B C14B 0.1(5) . . . . ?
N2B C14B C15B N1B 0.9(5) . . . . ?
C10B C14B C15B N1B -178.5(3) . . . . ?
N2B C14B C15B C7B -179.9(3) . . . . ?
C10B C14B C15B C7B 0.7(5) . . . . ?
C15B N1B C16B C5B 3.2(5) . . . . ?
Sm1B N1B C16B C5B 174.0(3) . . . . ?
C15B N1B C16B C1B -177.0(3) . . . . ?
Sm1B N1B C16B C1B -6.2(4) . . . . ?
C6B C5B C16B N1B -2.8(5) . . . . ?
C4B C5B C16B N1B 177.6(3) . . . . ?
C6B C5B C16B C1B 177.4(3) . . . . ?
C4B C5B C16B C1B -2.2(5) . . . . ?
O1B C1B C16B N1B 2.0(5) . . . . ?
C2B C1B C16B N1B -176.5(3) . . . . ?
O1B C1B C16B C5B -178.2(3) . . . . ?
C2B C1B C16B C5B 3.3(5) . . . . ?
C1B C2B C17B C18B -177.3(3) . . . . ?
C3B C2B C17B C18B 2.6(5) . . . . ?
C1B C2B C17B C20B -57.7(5) . . . . ?
C3B C2B C17B C20B 122.2(4) . . . . ?
C1B C2B C17B C19B 63.1(5) . . . . ?
C3B C2B C17B C19B -117.0(4) . . . . ?
C3B C4B C21B C22B -118.4(4) . . . . ?
C5B C4B C21B C22B 61.3(4) . . . . ?
C3B C4B C21B C23B 1.2(5) . . . . ?
C5B C4B C21B C23B -179.1(3) . . . . ?
C3B C4B C21B C24B 118.6(4) . . . . ?
C5B C4B C21B C24B -61.6(5) . . . . ?
Sm1B O2B C25B C26B 168.2(3) . . . . ?
Sm1B O2B C25B C40B -13.2(4) . . . . ?
O2B C25B C26B C27B -176.7(3) . . . . ?
C40B C25B C26B C27B 4.7(5) . . . . ?
O2B C25B C26B C41B 1.8(6) . . . . ?
C40B C25B C26B C41B -176.8(3) . . . . ?
C25B C26B C27B C28B -4.0(6) . . . . ?
C41B C26B C27B C28B 177.6(4) . . . . ?
C26B C27B C28B C29B -1.5(6) . . . . ?
C26B C27B C28B C45B 176.9(4) . . . . ?
C27B C28B C29B C30B -171.5(4) . . . . ?
C45B C28B C29B C30B 10.1(6) . . . . ?
C27B C28B C29B C40B 5.9(5) . . . . ?
C45B C28B C29B C40B -172.4(3) . . . . ?
C40B C29B C30B C31B 0.6(6) . . . . ?
C28B C29B C30B C31B 178.0(4) . . . . ?
C29B C30B C31B C39B 5.3(6) . . . . ?
C29B C30B C31B C32B -172.1(4) . . . . ?
C30B C31B C32B C33B 178.7(5) . . . . ?
C39B C31B C32B C33B 1.2(7) . . . . ?
C31B C32B C33B C34B 4.1(7) . . . . ?
C32B C33B C34B C38B -3.1(7) . . . . ?
C32B C33B C34B C35B 175.8(4) . . . . ?
C38B C34B C35B C36B 1.7(6) . . . . ?
C33B C34B C35B C36B -177.2(4) . . . . ?
C34B C35B C36B C37B 0.3(6) . . . . ?
C38B N4B C37B C36B 0.1(6) . . . . ?
Sm1B N4B C37B C36B -167.3(3) . . . . ?
C35B C36B C37B N4B -1.3(6) . . . . ?
C37B N4B C38B C34B 2.1(5) . . . . ?
Sm1B N4B C38B C34B 170.7(3) . . . . ?
C37B N4B C38B C39B -178.7(3) . . . . ?
Sm1B N4B C38B C39B -10.0(4) . . . . ?
C35B C34B C38B N4B -3.0(6) . . . . ?
C33B C34B C38B N4B 175.9(4) . . . . ?
C35B C34B C38B C39B 177.8(4) . . . . ?
C33B C34B C38B C39B -3.3(6) . . . . ?
C40B N3B C39B C31B 1.4(5) . . . . ?
Sm1B N3B C39B C31B 175.8(3) . . . . ?
C40B N3B C39B C38B -179.9(3) . . . . ?
Sm1B N3B C39B C38B -5.6(5) . . . . ?
C30B C31B C39B N3B -6.5(6) . . . . ?
C32B C31B C39B N3B 171.1(4) . . . . ?
C30B C31B C39B C38B 174.9(4) . . . . ?
C32B C31B C39B C38B -7.6(6) . . . . ?
N4B C38B C39B N3B 10.6(5) . . . . ?
C34B C38B C39B N3B -170.1(3) . . . . ?
N4B C38B C39B C31B -170.7(4) . . . . ?
C34B C38B C39B C31B 8.6(6) . . . . ?
C39B N3B C40B C29B 5.1(5) . . . . ?
Sm1B N3B C40B C29B -169.6(3) . . . . ?
C39B N3B C40B C25B -173.4(3) . . . . ?
Sm1B N3B C40B C25B 11.8(4) . . . . ?
C30B C29B C40B N3B -6.0(5) . . . . ?
C28B C29B C40B N3B 176.3(3) . . . . ?
C30B C29B C40B C25B 172.4(4) . . . . ?
C28B C29B C40B C25B -5.3(5) . . . . ?
O2B C25B C40B N3B -0.5(5) . . . . ?
C26B C25B C40B N3B 178.2(3) . . . . ?
O2B C25B C40B C29B -179.0(3) . . . . ?
C26B C25B C40B C29B -0.3(5) . . . . ?
C25B C26B C41B C43B 176.5(3) . . . . ?
C27B C26B C41B C43B -5.1(5) . . . . ?
C25B C26B C41B C44B -62.9(4) . . . . ?
C27B C26B C41B C44B 115.5(4) . . . . ?
C25B C26B C41B C42B 57.5(4) . . . . ?
C27B C26B C41B C42B -124.1(4) . . . . ?
C27B C28B C45B C47B 114.3(4) . . . . ?
C29B C28B C45B C47B -67.4(5) . . . . ?
C27B C28B C45B C46B -4.7(5) . . . . ?
C29B C28B C45B C46B 173.6(4) . . . . ?
C27B C28B C45B C48B -122.3(4) . . . . ?
C29B C28B C45B C48B 56.0(5) . . . . ?
Sm1B O3B C49B C50B 172.6(3) . . . . ?
Sm1B O3B C49B C64B -7.5(4) . . . . ?
O3B C49B C50B C51B 176.3(3) . . . . ?
C64B C49B C50B C51B -3.6(5) . . . . ?
O3B C49B C50B C65B -1.9(5) . . . . ?
C64B C49B C50B C65B 178.2(3) . . . . ?
C49B C50B C51B C52B 1.9(6) . . . . ?
C65B C50B C51B C52B -179.9(4) . . . . ?
C50B C51B C52B C53B 0.2(6) . . . . ?
C50B C51B C52B C69B -179.0(4) . . . . ?
C51B C52B C53B C54B -178.6(4) . . . . ?
C69B C52B C53B C54B 0.7(6) . . . . ?
C51B C52B C53B C64B -0.5(5) . . . . ?
C69B C52B C53B C64B 178.7(4) . . . . ?
C64B C53B C54B C55B 1.1(5) . . . . ?
C52B C53B C54B C55B 179.2(4) . . . . ?
C53B C54B C55B C63B 0.9(5) . . . . ?
C53B C54B C55B C56B -178.0(3) . . . . ?
C54B C55B C56B C57B 178.5(4) . . . . ?
C63B C55B C56B C57B -0.5(5) . . . . ?
C55B C56B C57B C58B 1.6(6) . . . . ?
C56B C57B C58B C59B 179.3(4) . . . . ?
C56B C57B C58B C62B -1.0(5) . . . . ?
C62B C58B C59B C60B 0.1(5) . . . . ?
C57B C58B C59B C60B 179.8(4) . . . . ?
C58B C59B C60B C61B -0.1(6) . . . . ?
C62B N6B C61B C60B -0.9(5) . . . . ?
Sm1B N6B C61B C60B -175.2(3) . . . . ?
C59B C60B C61B N6B 0.5(6) . . . . ?
C61B N6B C62B C58B 1.0(5) . . . . ?
Sm1B N6B C62B C58B 175.4(2) . . . . ?
C61B N6B C62B C63B -178.6(3) . . . . ?
Sm1B N6B C62B C63B -4.2(4) . . . . ?
C59B C58B C62B N6B -0.6(5) . . . . ?
C57B C58B C62B N6B 179.7(3) . . . . ?
C59B C58B C62B C63B 179.0(3) . . . . ?
C57B C58B C62B C63B -0.7(5) . . . . ?
C64B N5B C63B C55B 0.8(5) . . . . ?
Sm1B N5B C63B C55B -178.7(2) . . . . ?
C64B N5B C63B C62B 179.1(3) . . . . ?
Sm1B N5B C63B C62B -0.5(4) . . . . ?
C54B C55B C63B N5B -2.0(5) . . . . ?
C56B C55B C63B N5B 177.0(3) . . . . ?
C54B C55B C63B C62B 179.8(3) . . . . ?
C56B C55B C63B C62B -1.2(5) . . . . ?
N6B C62B C63B N5B 3.2(5) . . . . ?
C58B C62B C63B N5B -176.5(3) . . . . ?
N6B C62B C63B C55B -178.6(3) . . . . ?
C58B C62B C63B C55B 1.8(5) . . . . ?
C63B N5B C64B C53B 1.5(5) . . . . ?
Sm1B N5B C64B C53B -179.0(2) . . . . ?
C63B N5B C64B C49B -177.9(3) . . . . ?
Sm1B N5B C64B C49B 1.7(3) . . . . ?
C54B C53B C64B N5B -2.4(5) . . . . ?
C52B C53B C64B N5B 179.3(3) . . . . ?
C54B C53B C64B C49B 176.9(3) . . . . ?
C52B C53B C64B C49B -1.3(5) . . . . ?
O3B C49B C64B N5B 2.9(4) . . . . ?
C50B C49B C64B N5B -177.2(3) . . . . ?
O3B C49B C64B C53B -176.5(3) . . . . ?
C50B C49B C64B C53B 3.4(5) . . . . ?
C49B C50B C65B C66B 64.2(5) . . . . ?
C51B C50B C65B C66B -113.9(4) . . . . ?
C49B C50B C65B C68B -56.3(5) . . . . ?
C51B C50B C65B C68B 125.6(4) . . . . ?
C49B C50B C65B C67B -175.7(4) . . . . ?
C51B C50B C65B C67B 6.1(5) . . . . ?
C51B C52B C69B C70B -118.7(4) . . . . ?
C53B C52B C69B C70B 62.0(5) . . . . ?
C51B C52B C69B C71B 116.9(4) . . . . ?
C53B C52B C69B C71B -62.3(5) . . . . ?
C51B C52B C69B C72B -0.9(6) . . . . ?
C53B C52B C69B C72B 179.9(4) . . . . ?
